data_7703027
loop_
_publ_author_name
'Arnold, Polly L.'
'Wang, Kai'
'Gray, Steven J.'
'Moreau, Liane M.'
'Booth, Corwin H.'
'Curcio, Massimiliano'
'Wells, Jordann A. L.'
'Slawin, Alexandra M. Z.'

_publ_section_title
;
 Dicerium letterbox-shaped tetraphenolates: f-block complexes designed for
 two-electron chemistry.
;
_journal_issue 3
_journal_name_full 'Dalton transactions (Cambridge, England : 2003)'
_journal_page_first 877
_journal_page_last 884
_journal_paper_doi 10.1039/c9dt03291f
_journal_volume 49
_journal_year 2020
_chemical_formula_moiety '2(C104 H134 B2 Ce2 N8 O4), 5(C5 H5 N)'
_chemical_formula_sum 'C233 H293 B4 Ce4 N21 O8'
_chemical_formula_weight 4119.59
_chemical_name_systematic WK-LPT-BH4
_space_group_crystal_system triclinic
_space_group_IT_number 2
_space_group_name_Hall '-P 1'
_space_group_name_H-M_alt 'P -1'
_atom_sites_solution_hydrogens mixed
_atom_sites_solution_primary dual
_audit_creation_date 2019-07-01
_audit_creation_method
;
Olex2 1.2
(compiled 2018.05.29 svn.r3508 for OlexSys, GUI svn.r5506)
;
_audit_update_record
;
2019-07-18 deposited with the CCDC.	2019-12-09 downloaded from the CCDC.
;
_cell_angle_alpha 82.210(2)
_cell_angle_beta 74.578(2)
_cell_angle_gamma 82.7970(10)
_cell_formula_units_Z 2
_cell_length_a 19.7117(3)
_cell_length_b 23.3826(4)
_cell_length_c 25.9038(6)
_cell_measurement_reflns_used 14980
_cell_measurement_temperature 100
_cell_measurement_theta_max 24.0310
_cell_measurement_theta_min 3.2210
_cell_volume 11353.2(4)
_computing_cell_refinement 'CrysAlisPro 1.171.38.46 (Rigaku OD, 2015)'
_computing_data_collection 'CrysAlisPro 1.171.38.46 (Rigaku OD, 2015)'
_computing_data_reduction 'CrysAlisPro 1.171.38.46 (Rigaku OD, 2015)'
_computing_molecular_graphics 'Olex2 (Dolomanov et al., 2009)'
_computing_publication_material 'Olex2 (Dolomanov et al., 2009)'
_computing_structure_refinement 'ShelXL (Sheldrick, 2015)'
_computing_structure_solution 'ShelXT (Sheldrick, 2015)'
_diffrn_ambient_temperature 100
_diffrn_detector 'CCD plate'
_diffrn_detector_area_resol_mean 16.1042
_diffrn_detector_type Eos
_diffrn_measured_fraction_theta_full 0.998
_diffrn_measured_fraction_theta_max 0.998
_diffrn_measurement_details
;
List of Runs (angles in degrees, time in seconds):

  # Type    Start    End  Width  t~exp~   \w     \q     \k     \f   Frames
#--------------------------------------------------------------------------
  1  \w    -91.00 -34.00   1.00   15.00    --  -16.47-179.00 -60.00   57
  2  \w    -25.00  24.00   1.00   15.00    --  -16.47 -99.00-120.00   49
  3  \w    -45.00  53.00   1.00   15.00    --  -16.47  77.00   0.00   98
  4  \w    -35.00  52.00   1.00   15.00    --  -16.47  57.00  60.00   87
  5  \w    -91.00 -34.00   1.00   15.00    --  -16.47-179.00  60.00   57
  6  \w    -50.00  37.00   1.00   15.00    --   18.03 -57.00-150.00   87
  7  \w    -25.00  59.00   1.00   15.00    --   18.03 -99.00 120.00   84
  8  \w     -5.00  89.00   1.00   15.00    --   18.03  37.00  90.00   94
  9  \w    -15.00  37.00   1.00   15.00    --   18.03 -57.00   0.00   52
 10  \w    -20.00  90.00   1.00   15.00    --   18.03  19.00  30.00  110
 11  \w    -28.00  -2.00   1.00   15.00    --   18.03 -57.00-120.00   26
;
_diffrn_measurement_device 'four-circle diffractometer'
_diffrn_measurement_device_type 'Xcalibur, Eos'
_diffrn_measurement_method '\w scans'
_diffrn_orient_matrix_type 'CrysAlisPro convention (1999,Acta A55,543-557)'
_diffrn_orient_matrix_UB_11 0.0073025000
_diffrn_orient_matrix_UB_12 -0.0089924000
_diffrn_orient_matrix_UB_13 0.0253996000
_diffrn_orient_matrix_UB_21 -0.0197540000
_diffrn_orient_matrix_UB_22 0.0254018000
_diffrn_orient_matrix_UB_23 0.0101241000
_diffrn_orient_matrix_UB_31 -0.0310179000
_diffrn_orient_matrix_UB_32 -0.0148178000
_diffrn_orient_matrix_UB_33 0.0082774000
_diffrn_radiation_monochromator graphite
_diffrn_radiation_probe x-ray
_diffrn_radiation_type MoK\a
_diffrn_radiation_wavelength 0.71073
_diffrn_reflns_av_R_equivalents 0.1102
_diffrn_reflns_av_unetI/netI 0.1338
_diffrn_reflns_Laue_measured_fraction_full 0.998
_diffrn_reflns_Laue_measured_fraction_max 0.998
_diffrn_reflns_limit_h_max 23
_diffrn_reflns_limit_h_min -24
_diffrn_reflns_limit_k_max 28
_diffrn_reflns_limit_k_min -28
_diffrn_reflns_limit_l_max 31
_diffrn_reflns_limit_l_min -31
_diffrn_reflns_number 177897
_diffrn_reflns_point_group_measured_fraction_full 0.998
_diffrn_reflns_point_group_measured_fraction_max 0.998
_diffrn_reflns_theta_full 25.242
_diffrn_reflns_theta_max 25.682
_diffrn_reflns_theta_min 2.851
_diffrn_source 'fine-focus sealed X-ray tube'
_diffrn_source_type 'Enhance (Mo) X-ray Source'
_exptl_absorpt_coefficient_mu 0.845
_exptl_absorpt_correction_T_max 1.00000
_exptl_absorpt_correction_T_min 0.89044
_exptl_absorpt_correction_type multi-scan
_exptl_absorpt_process_details
;
CrysAlisPro 1.171.38.46 (Rigaku Oxford Diffraction, 2015)
Empirical absorption correction using spherical harmonics,
 implemented in SCALE3 ABSPACK scaling algorithm.
;
_exptl_crystal_colour 'clear light orange'
_exptl_crystal_colour_lustre clear
_exptl_crystal_colour_modifier light
_exptl_crystal_colour_primary orange
_exptl_crystal_density_diffrn 1.205
_exptl_crystal_description plate
_exptl_crystal_F_000 4308
_exptl_crystal_recrystallization_method 'from pyridine at -30 degree Celsius'
_exptl_crystal_size_max 0.462
_exptl_crystal_size_mid 0.176
_exptl_crystal_size_min 0.055
_refine_diff_density_max 0.915
_refine_diff_density_min -0.857
_refine_diff_density_rms 0.103
_refine_ls_extinction_method none
_refine_ls_goodness_of_fit_ref 1.010
_refine_ls_hydrogen_treatment mixed
_refine_ls_matrix_type full
_refine_ls_number_parameters 2616
_refine_ls_number_reflns 43075
_refine_ls_number_restraints 468
_refine_ls_restrained_S_all 1.120
_refine_ls_R_factor_all 0.1345
_refine_ls_R_factor_gt 0.0655
_refine_ls_shift/su_max 0.007
_refine_ls_shift/su_mean 0.000
_refine_ls_structure_factor_coef Fsqd
_refine_ls_weighting_details 'w=1/[\s^2^(Fo^2^)+(0.0429P)^2^+4.2502P] where P=(Fo^2^+2Fc^2^)/3'
_refine_ls_weighting_scheme calc
_refine_ls_wR_factor_gt 0.1120
_refine_ls_wR_factor_ref 0.1340
_reflns_Friedel_coverage 0.000
_reflns_number_gt 24837
_reflns_number_total 43075
_reflns_threshold_expression 'I > 2\s(I)'
_cod_data_source_file c9dt03291f2.cif
_cod_data_source_block p17023
_cod_depositor_comments 'Adding full bibliography for 7703018--7703028.cif.'
_cod_database_code 7703027
_shelx_shelxl_version_number 2018/3
_audit_contact_letter
;
chemkai.wang@gmail.com;
polly.arnold@ed.ac.uk;
;
_publ_section_exptl
;
Any special experimental details
;
_chemical_oxdiff_formula 'C70 H70 O4 Pr2 B2'
_shelx_space_group_comment
;
The symmetry employed for this shelxl refinement is uniquely defined
by the following loop, which should always be used as a source of
symmetry information in preference to the above space-group names.
They are only intended as comments.
;
_reflns_odcompleteness_completeness 99.84
_reflns_odcompleteness_iscentric 1
_reflns_odcompleteness_theta 25.63
_olex2_refinement_description
;
1. Fixed Uiso
 At 1.2 times of:
  All C(H) groups
 At 1.5 times of:
  All C(H,H,H) groups, All C(H,H,H,H,H,H,H,H,H,H,H,H,H,H,H,H,H,H,H) groups
2. Restrained distances
 B2-H2D = B2-H2B = B2-H2A = B2-H2C
 1.2 with sigma of 0.02
 B3-H3C = B3-H3E = B3-H3D = B3-H3B
 1.2 with sigma of 0.02
 B4-H4E = B4-H4C = B4-H4B = B4-H4D
 1.2 with sigma of 0.02
 B1-H1B = B1-H1C = B1-H1E = B1-H1D
 1.2 with sigma of 0.02
 H1D-H89A
 1.85 with sigma of 0.02
 B4-H4E \\sim B4-H4C \\sim B4-H4B \\sim B4-H4D
 with sigma of 0.02
 B3-H3D \\sim B3-H3C \\sim B3-H3B \\sim B3-H3E
 with sigma of 0.02
 B2-H2A \\sim B2-H2C \\sim B2-H2B \\sim B2-H2D
 with sigma of 0.02
 H3B-H3C \\sim H3C-H3D
 with sigma of 0.02
 H3C-H3D \\sim H3D-H3E
 with sigma of 0.02
 H3D-H3E \\sim H3E-H3C
 with sigma of 0.02
 H3E-H3B \\sim H3B-H3C
 with sigma of 0.02
 H3B-H3C \\sim H3C-H3E
 with sigma of 0.02
 B4-H4D \\sim B4-H4E \\sim B4-H4C \\sim B4-H4B
 with sigma of 0.02
 B2-H2A \\sim B2-H2C \\sim B2-H2D \\sim B2-H2B
 with sigma of 0.02
 O2-O1 \\sim O2-N1 \\sim O2-N3 \\sim O1-N1 \\sim O1-N21 \\sim O1-B1 \\sim N1-N2
\\sim N2-N3 \\sim N2-B1 \\sim N21-
 N3 \\sim N21-B1
 with sigma of 0.04
 Ce1-O2 \\sim Ce1-O1 \\sim Ce1-N1 \\sim Ce1-N2 \\sim Ce1-N21 \\sim Ce1-N3 \\sim
Ce1-B1
 with sigma of 0.02
 H1B-H1C \\sim H1B-H1E \\sim H1C-H1E \\sim H1B-H1D \\sim H1C-H1D \\sim H1E-H1D
 with sigma of 0.02
 H2B-Ce2 \\sim Ce2-H2C
 with sigma of 0.02
 H2A-Ce2 \\sim Ce2-H2C
 with sigma of 0.02
 H2A-Ce2 \\sim Ce2-H2B
 with sigma of 0.02
 H4C-Ce4 \\sim Ce4-H4D
 with sigma of 0.02
 H4C-Ce4 \\sim Ce4-H4B
 with sigma of 0.02
 H4B-Ce4 \\sim Ce4-H4D
 with sigma of 0.02
 Ce1-H1C \\sim Ce1-H1B \\sim Ce1-H1D
 with sigma of 0.02
 Ce4-H4C \\sim Ce4-H4D \\sim Ce4-H4B
 with sigma of 0.02
 C84-C840 \\sim C84-C90A
 with sigma of 0.02
 C840-C841 \\sim C90A-C91A
 with sigma of 0.02
 C840-C842 \\sim C90A-C93A
 with sigma of 0.02
 C840-C843 \\sim C90A-C92A
 with sigma of 0.02
 C84-C841 \\sim C84-C91A
 with sigma of 0.04
 C84-C842 \\sim C84-C93A
 with sigma of 0.04
 C84-C843 \\sim C84-C92A
 with sigma of 0.04
 C841-C842 \\sim C91A-C93A
 with sigma of 0.04
 C841-C843 \\sim C91A-C92A
 with sigma of 0.04
 C842-C843 \\sim C93A-C92A
 with sigma of 0.04
 Ce1-N21 \\sim Ce1-N21A
 with sigma of 0.02
 C85A-C86A \\sim C850-C851
 with sigma of 0.02
 C85A-N21 \\sim C850-N21A
 with sigma of 0.02
 C86A-C87A \\sim C851-C852
 with sigma of 0.02
 C87A-C88A \\sim C852-C853
 with sigma of 0.02
 C88A-C89A \\sim C853-C854
 with sigma of 0.02
 C89A-N21 \\sim C854-N21A
 with sigma of 0.02
 Ce1-C85A \\sim Ce1-C850
 with sigma of 0.04
 Ce1-C89A \\sim Ce1-C854
 with sigma of 0.04
 C85A-C87A \\sim C850-C852
 with sigma of 0.04
 C85A-C89A \\sim C850-C854
 with sigma of 0.04
 C86A-C88A \\sim C851-C853
 with sigma of 0.04
 C86A-N21 \\sim C851-N21A
 with sigma of 0.04
 C87A-C89A \\sim C852-C854
 with sigma of 0.04
 C88A-N21 \\sim C853-N21A
 with sigma of 0.04
 C441-C442 \\sim C442-C443
 with sigma of 0.02
 C442-C443 \\sim C443-C441
 with sigma of 0.02
 C443-C441 \\sim C441-C442
 with sigma of 0.02
 H1B-Ce1 \\sim Ce1-H1D
 with sigma of 0.02
 H1B-Ce1 \\sim Ce1-H1C
 with sigma of 0.02
 H1C-Ce1 \\sim Ce1-H1D
 with sigma of 0.02
 H1C-H905 \\sim H89A-H1D
 with sigma of 0.02
3. Rigid body (RIGU) restrains
 N12, C959, C960, C961, C962, C963
 with sigma for 1-2 distances of 0.004 and sigma for 1-3 distances of 0.004
 N16, C979, C980, C981, C982, C983
 with sigma for 1-2 distances of 0.004 and sigma for 1-3 distances of 0.004
 N3, C910, C911, C912, C913, C914
 with sigma for 1-2 distances of 0.004 and sigma for 1-3 distances of 0.004
 N21
 with sigma for 1-2 distances of 0.004 and sigma for 1-3 distances of 0.004
 C840, C841, C842, C843
 with sigma for 1-2 distances of 0.004 and sigma for 1-3 distances of 0.004
 C841, C842, C843
 with sigma for 1-2 distances of 0.004 and sigma for 1-3 distances of 0.004
 N17, C984, C985, C986, C987, C988
 with sigma for 1-2 distances of 0.004 and sigma for 1-3 distances of 0.004
 C541, C542, C543
 with sigma for 1-2 distances of 0.004 and sigma for 1-3 distances of 0.004
 N20, C890, C891, C892, C893, C894
 with sigma for 1-2 distances of 0.004 and sigma for 1-3 distances of 0.004
 N21A, C850, C851, C852, C853, C854
 with sigma for 1-2 distances of 0.004 and sigma for 1-3 distances of 0.004
 N21, C85A, C86A, C87A, C88A, C89A
 with sigma for 1-2 distances of 0.004 and sigma for 1-3 distances of 0.004
 C441, C442, C443
 with sigma for 1-2 distances of 0.004 and sigma for 1-3 distances of 0.004
 C440, C441, C442, C443
 with sigma for 1-2 distances of 0.004 and sigma for 1-3 distances of 0.004
 C843, C841, C842
 with sigma for 1-2 distances of 0.004 and sigma for 1-3 distances of 0.004
 C841, C843, C842
 with sigma for 1-2 distances of 0.004 and sigma for 1-3 distances of 0.004
4. Others
 Sof(C741)=Sof(H74A)=Sof(H74B)=Sof(H74C)=Sof(C742)=Sof(H74D)=Sof(H74E)=
 Sof(H74F)=Sof(C743)=Sof(H74G)=Sof(H74H)=Sof(H74I)=1-FVAR(1)
 Sof(C744)=Sof(H74J)=Sof(H74K)=Sof(H74L)=Sof(C745)=Sof(H74M)=Sof(H74N)=
 Sof(H74O)=Sof(C746)=Sof(H74P)=Sof(H74Q)=Sof(H74R)=FVAR(1)
 Sof(N21A)=Sof(C850)=Sof(H850)=Sof(C851)=Sof(H851)=1-FVAR(2)
 Sof(C85A)=Sof(H85A)=Sof(C86A)=Sof(H86A)=Sof(N21)=FVAR(2)
 Fixed Sof: C852(0.75) H852(0.75) C853(0.75) H853(0.75) C854(0.75) H854(0.75)
 C87A(0.25) H87A(0.25) C88A(0.25) H88A(0.25) C89A(0.25) H89A(0.25) C90A(0.728)
 C91A(0.728) H91A(0.728) H91B(0.728) H91C(0.728) C92A(0.658) H92A(0.658)
 H92B(0.658) H92C(0.658) C93A(0.728) H93A(0.728) H93B(0.728) H93C(0.728)
 C840(0.272) C841(0.272) H84A(0.272) H84B(0.272) H84C(0.272) C842(0.272)
 H84D(0.272) H84E(0.272) H84F(0.272) C843(0.342) H84G(0.342) H84H(0.342)
 H84I(0.342)
5.a Ternary CH refined with riding coordinates:
 C1(H1), C8(H8), C1A(H1A), C8A(H8A)
5.b Aromatic/amide H refined with riding coordinates:
 C850(H850), C851(H851), C852(H852), C853(H853), C854(H854), C3(H3), C4(H4),
 C6(H6), C7(H7), C17(H17), C19(H19), C23(H23), C25(H25), C33(H33), C35(H35),
 C43(H43), C45(H45), C85A(H85A), C86A(H86A), C87A(H87A), C88A(H88A), C89A(H89A),
  C900(H900), C901(H901), C902(H902), C903(H903), C904(H904), C905(H905),
 C906(H906), C907(H907), C908(H908), C909(H909), C910(H910), C911(H911),
 C912(H912), C913(H913), C914(H914), C915(H915), C916(H916), C917(H917),
 C918(H918), C919(H919), C920(H920), C921(H921), C922(H922), C923(H923),
 C924(H924), C925(H925), C926(H926), C927(H927), C928(H928), C929(H929),
 C930(H930), C931(H931), C932(H932), C933(H933), C934(H934), C3A(H3A), C4A(H4A),
  C6A(H6A), C7A(H7A), C53(H53), C55(H55), C63(H63), C65(H65), C73(H73),
 C75(H75), C83(H83), C85(H85), C939(H939), C940(H940), C941(H941), C942(H942),
 C943(H943), C944(H944), C945(H945), C946(H946), C947(H947), C948(H948),
 C949(H949), C950(H950), C951(H951), C952(H952), C953(H953), C954(H954),
 C955(H955), C956(H956), C957(H957), C958(H958), C959(H959), C960(H960),
 C961(H961), C962(H962), C963(H963), C964(H964), C965(H965), C966(H966),
 C967(H967), C968(H968), C969(H969), C970(H970), C971(H971), C972(H972),
 C973(H973), C974(H974), C975(H975), C976(H976), C977(H977), C978(H978),
 C979(H979), C980(H980), C981(H981), C982(H982), C983(H983), C984(H984),
 C985(H985), C986(H986), C987(H987), C988(H988), C989(H989), C990(H990),
 C991(H991), C992(H992), C993(H993), C994(H994), C995(H995), C996(H996),
 C997(H997), C998(H998), C890(H890), C891(H891), C892(H892), C893(H893),
 C894(H894)
5.c Fitted hexagon refined as free rotating group:
 N21A(C850,C851,C852,C853,C854), C85A(C86A,C87A,C88A,C89A,N21), N17(C984,C985,
 C986,C987,C988)
5.d Idealised Me refined as rotating group:
 C121(H12A,H12B,H12C), C122(H12D,H12E,H12F), C123(H12G,H12H,H12I), C141(H14A,
 H14B,H14C), C142(H14D,H14E,H14F), C143(H14G,H14H,H14I), C221(H22A,H22B,H22C),
 C222(H22D,H22E,H22F), C223(H22G,H22H,H22I), C241(H24A,H24B,H24C), C242(H24D,
 H24E,H24F), C243(H24G,H24H,H24I), C321(H32A,H32B,H32C), C322(H32D,H32E,H32F),
 C323(H32G,H32H,H32I), C341(H34A,H34B,H34C), C342(H34D,H34E,H34F), C343(H34G,
 H34H,H34I), C421(H42A,H42B,H42C), C422(H42D,H42E,H42F), C423(H42G,H42H,H42I),
 C441(H44A,H44B,H44C), C442(H44D,H44E,H44F), C443(H44G,H44H,H44I), C91A(H91A,
 H91B,H91C), C92A(H92A,H92B,H92C), C93A(H93A,H93B,H93C), C521(H52A,H52B,H52C),
 C522(H52D,H52E,H52F), C523(H52G,H52H,H52I), C541(H54A,H54B,H54C), C542(H54D,
 H54E,H54F), C543(H54G,H54H,H54I), C621(H62A,H62B,H62C), C622(H62D,H62E,H62F),
 C623(H62G,H62H,H62I), C641(H64A,H64B,H64C), C642(H64D,H64E,H64F), C643(H64G,
 H64H,H64I), C721(H72A,H72B,H72C), C722(H72D,H72E,H72F), C723(H72G,H72H,H72I),
 C741(H74A,H74B,H74C), C742(H74D,H74E,H74F), C743(H74G,H74H,H74I), C744(H74J,
 H74K,H74L), C745(H74M,H74N,H74O), C746(H74P,H74Q,H74R), C821(H82A,H82B,H82C),
 C822(H82D,H82E,H82F), C823(H82G,H82H,H82I), C841(H84A,H84B,H84C), C842(H84D,
 H84E,H84F), C843(H84G,H84H,H84I)
;
_smtbx_masks_void_probe_radius 1.2
_smtbx_masks_void_truncation_radius 1.2
_olex2_submission_special_instructions 'No special instructions were received'
_oxdiff_exptl_absorpt_empirical_details
;
Empirical correction (ABSPACK) includes:
- Absorption correction using spherical harmonics
- Frame scaling
;
_oxdiff_exptl_absorpt_empirical_full_max 1.158
_oxdiff_exptl_absorpt_empirical_full_min 0.879

loop_
_space_group_symop_operation_xyz
'x, y, z'
'-x, -y, -z'

loop_
_atom_site_label
_atom_site_type_symbol
_atom_site_fract_x
_atom_site_fract_y
_atom_site_fract_z
_atom_site_U_iso_or_equiv
_atom_site_adp_type
_atom_site_occupancy
_atom_site_site_symmetry_order
_atom_site_calc_flag
_atom_site_refinement_flags_posn
_atom_site_refinement_flags_adp
_atom_site_refinement_flags_occupancy
_atom_site_disorder_assembly
_atom_site_disorder_group
Ce1 Ce 0.88558(2) 0.11550(2) 0.87762(2) 0.02603(9) Uani 1 1 d D . . . .
Ce2 Ce 0.41895(2) 0.24696(2) 0.72778(2) 0.02798(9) Uani 1 1 d D . . . .
O1 O 0.80146(16) 0.11775(15) 0.95535(13) 0.0267(9) Uani 1 1 d D . . . .
O2 O 0.88547(16) 0.21340(15) 0.87131(13) 0.0233(9) Uani 1 1 d D . . . .
O3 O 0.47117(17) 0.32766(16) 0.72882(14) 0.0294(9) Uani 1 1 d . . . . .
O4 O 0.37492(17) 0.24370(16) 0.81590(14) 0.0288(9) Uani 1 1 d . . . . .
N0AA N 0.4445(4) 0.2837(2) 0.6169(2) 0.0556(16) Uani 1 1 d . . . . .
N1 N 0.9654(2) 0.1127(2) 0.94613(17) 0.0305(12) Uani 1 1 d D . . . .
N2 N 1.0278(3) 0.0870(2) 0.82429(19) 0.0427(14) Uani 1 1 d D . . . .
N3 N 0.9042(3) 0.1475(2) 0.77088(18) 0.0526(16) Uani 1 1 d D U . . .
N4 N 0.4604(2) 0.1369(2) 0.7744(2) 0.0403(13) Uani 1 1 d . . . . .
N6 N 0.5605(2) 0.2170(2) 0.69460(19) 0.0385(13) Uani 1 1 d . . . . .
N7 N 0.3067(2) 0.3298(2) 0.7371(2) 0.0405(14) Uani 1 1 d . . . . .
N21A N 0.7789(5) 0.0991(7) 0.8374(5) 0.073(10) Uani 0.324(9) 1 d D U P A 2
C850 C 0.7847(6) 0.0954(9) 0.7832(4) 0.088(10) Uani 0.324(9) 1 d DG U P A 2
H850 H 0.826528 0.105279 0.756944 0.105 Uiso 0.324(9) 1 calc R . P A 2
C851 C 0.7294(7) 0.0773(8) 0.7676(3) 0.085(10) Uani 0.324(9) 1 d DG U P A 2
H851 H 0.733391 0.074741 0.730565 0.102 Uiso 0.324(9) 1 calc R . P A 2
C852 C 0.6683(6) 0.0628(6) 0.8060(4) 0.170(10) Uani 0.75 1 d DG U P A 2
H852 H 0.630454 0.050404 0.795328 0.205 Uiso 0.75 1 calc R . P A 2
C853 C 0.6624(4) 0.0665(6) 0.8602(4) 0.208(12) Uani 0.75 1 d DG U P A 2
H853 H 0.620654 0.056606 0.886470 0.249 Uiso 0.75 1 calc R . P A 2
C854 C 0.7178(5) 0.0846(5) 0.8758(3) 0.099(5) Uani 0.75 1 d DG U P A 2
H854 H 0.713791 0.087144 0.912850 0.119 Uiso 0.75 1 calc R . P A 2
C1 C 0.7366(2) 0.2268(2) 0.9177(2) 0.0215(13) Uani 1 1 d . . . . .
H1 H 0.763998 0.195872 0.895297 0.026 Uiso 1 1 calc R . . . .
C2 C 0.6708(2) 0.2466(2) 0.89672(19) 0.0209(13) Uani 1 1 d . . . . .
C3 C 0.6106(3) 0.2176(3) 0.9152(2) 0.0305(14) Uani 1 1 d . . . . .
H3 H 0.610219 0.185052 0.941525 0.037 Uiso 1 1 calc R . . . .
C4 C 0.5506(3) 0.2343(2) 0.8965(2) 0.0274(14) Uani 1 1 d . . . . .
H4 H 0.510632 0.212794 0.910021 0.033 Uiso 1 1 calc R . . . .
C5 C 0.5477(3) 0.2818(2) 0.85835(19) 0.0213(13) Uani 1 1 d . . . . .
C6 C 0.6090(3) 0.3084(2) 0.8382(2) 0.0284(14) Uani 1 1 d . . . . .
H6 H 0.610145 0.339779 0.810663 0.034 Uiso 1 1 calc R . . . .
C7 C 0.6694(2) 0.2912(3) 0.8563(2) 0.0266(14) Uani 1 1 d . . . . .
H7 H 0.710651 0.310713 0.840547 0.032 Uiso 1 1 calc R . . . .
C8 C 0.4816(2) 0.2993(2) 0.8376(2) 0.0228(13) Uani 1 1 d . . . . .
H8 H 0.485530 0.273487 0.809002 0.027 Uiso 1 1 calc R . . . .
C14 C 0.7179(2) 0.1986(2) 0.9761(2) 0.0222(13) Uani 1 1 d . . . . .
C15 C 0.7507(3) 0.1448(3) 0.9914(2) 0.0277(14) Uani 1 1 d . . . . .
C16 C 0.7275(3) 0.1196(3) 1.0455(2) 0.0307(14) Uani 1 1 d . . . . .
C17 C 0.6767(3) 0.1520(3) 1.0811(2) 0.0327(15) Uani 1 1 d . . . . .
H17 H 0.662229 0.135585 1.117454 0.039 Uiso 1 1 calc R . . . .
C18 C 0.6456(3) 0.2065(3) 1.0674(2) 0.0285(14) Uani 1 1 d . . . . .
C19 C 0.6673(2) 0.2287(3) 1.0139(2) 0.0280(14) Uani 1 1 d . . . . .
H19 H 0.647020 0.265713 1.002606 0.034 Uiso 1 1 calc R . . . .
C20 C 0.7850(2) 0.2745(2) 0.90982(19) 0.0207(13) Uani 1 1 d . . . . .
C21 C 0.8579(3) 0.2657(2) 0.88614(19) 0.0227(13) Uani 1 1 d . . . . .
C22 C 0.9005(3) 0.3123(2) 0.87764(19) 0.0214(13) Uani 1 1 d . . . . .
C23 C 0.8683(3) 0.3652(2) 0.8954(2) 0.0270(14) Uani 1 1 d . . . . .
H23 H 0.896881 0.396500 0.889304 0.032 Uiso 1 1 calc R . . . .
C24 C 0.7969(3) 0.3750(3) 0.9214(2) 0.0285(14) Uani 1 1 d . . . . .
C25 C 0.7573(3) 0.3281(3) 0.9275(2) 0.0277(14) Uani 1 1 d . . . . .
H25 H 0.708282 0.333103 0.944756 0.033 Uiso 1 1 calc R . . . .
C30 C 0.4799(2) 0.3609(3) 0.8092(2) 0.0241(13) Uani 1 1 d . . . . .
C31 C 0.4779(3) 0.3714(3) 0.7551(2) 0.0246(13) Uani 1 1 d . . . . .
C32 C 0.4834(3) 0.4293(3) 0.7293(2) 0.0266(14) Uani 1 1 d . . . . .
C33 C 0.4866(3) 0.4722(3) 0.7603(2) 0.0310(14) Uani 1 1 d . . . . .
H33 H 0.489268 0.510807 0.743257 0.037 Uiso 1 1 calc R . . . .
C34 C 0.4863(3) 0.4630(3) 0.8145(2) 0.0269(14) Uani 1 1 d . . . . .
C35 C 0.4829(3) 0.4068(3) 0.8375(2) 0.0299(14) Uani 1 1 d . . . . .
H35 H 0.482440 0.398747 0.874566 0.036 Uiso 1 1 calc R . . . .
C40 C 0.4127(3) 0.2871(2) 0.8793(2) 0.0231(13) Uani 1 1 d . . . . .
C41 C 0.3632(3) 0.2581(2) 0.8658(2) 0.0226(13) Uani 1 1 d . . . . .
C42 C 0.3012(3) 0.2434(3) 0.9061(2) 0.0303(15) Uani 1 1 d . . . . .
C43 C 0.2909(3) 0.2637(3) 0.9565(2) 0.0366(16) Uani 1 1 d . . . . .
H43 H 0.249268 0.254678 0.983312 0.044 Uiso 1 1 calc R . . . .
C44 C 0.3370(3) 0.2959(3) 0.9700(2) 0.0334(15) Uani 1 1 d . . . . .
C45 C 0.3985(3) 0.3054(2) 0.9304(2) 0.0283(14) Uani 1 1 d . . . . .
H45 H 0.432774 0.325402 0.938533 0.034 Uiso 1 1 calc R . . . .
C85A C 0.7308(4) 0.1337(3) 0.8126(3) 0.058(3) Uani 0.676(9) 1 d D U P A 1
H85A H 0.747237 0.168958 0.793446 0.069 Uiso 0.676(9) 1 calc R . P A 1
C86A C 0.6714(4) 0.1135(5) 0.8046(4) 0.074(4) Uani 0.676(9) 1 d DG U P A 1
H86A H 0.647187 0.135051 0.779921 0.088 Uiso 0.676(9) 1 calc R . P A 1
C87A C 0.6473(6) 0.0619(6) 0.8326(7) 0.074(9) Uani 0.25 1 d DG U P A 1
H87A H 0.606701 0.048130 0.827091 0.089 Uiso 0.25 1 calc R . P A 1
C88A C 0.6827(8) 0.0304(6) 0.8686(8) 0.16(3) Uani 0.25 1 d DG U P A 1
H88A H 0.666265 -0.004884 0.887786 0.195 Uiso 0.25 1 calc R . P A 1
C89A C 0.7421(6) 0.0505(5) 0.8767(5) 0.081(12) Uani 0.25 1 d DG U P A 1
H89A H 0.766315 0.029022 0.901312 0.097 Uiso 0.25 1 calc DR . P A 1
N21 N 0.7662(3) 0.1022(4) 0.8487(3) 0.032(3) Uani 0.676(9) 1 d DG U P A 1
C120 C 0.7557(3) 0.0584(3) 1.0648(2) 0.0370(16) Uani 1 1 d . . . . .
C121 C 0.7173(3) 0.0387(3) 1.1236(2) 0.0520(19) Uani 1 1 d . . . . .
H12A H 0.723866 0.065557 1.147429 0.078 Uiso 1 1 calc GR . . . .
H12B H 0.736896 -0.000409 1.134146 0.078 Uiso 1 1 calc GR . . . .
H12C H 0.666699 0.038463 1.126523 0.078 Uiso 1 1 calc GR . . . .
C122 C 0.8344(3) 0.0558(3) 1.0628(2) 0.0480(18) Uani 1 1 d . . . . .
H12D H 0.861784 0.061703 1.025210 0.072 Uiso 1 1 calc GR . . . .
H12E H 0.849747 0.017867 1.079237 0.072 Uiso 1 1 calc GR . . . .
H12F H 0.841969 0.086303 1.082613 0.072 Uiso 1 1 calc GR . . . .
C123 C 0.7426(4) 0.0151(3) 1.0301(3) 0.057(2) Uani 1 1 d . . . . .
H12G H 0.691864 0.016971 1.032668 0.086 Uiso 1 1 calc GR . . . .
H12H H 0.759405 -0.024108 1.042809 0.086 Uiso 1 1 calc GR . . . .
H12I H 0.768118 0.024767 0.992487 0.086 Uiso 1 1 calc GR . . . .
C140 C 0.5927(3) 0.2404(3) 1.1094(2) 0.0410(17) Uani 1 1 d . . . . .
C141 C 0.6301(4) 0.2631(4) 1.1447(3) 0.099(4) Uani 1 1 d . . . . .
H14A H 0.652095 0.230537 1.164455 0.149 Uiso 1 1 calc GR . . . .
H14B H 0.596026 0.286542 1.170238 0.149 Uiso 1 1 calc GR . . . .
H14C H 0.666662 0.287107 1.122309 0.149 Uiso 1 1 calc GR . . . .
C142 C 0.5378(4) 0.2021(4) 1.1445(4) 0.117(4) Uani 1 1 d . . . . .
H14D H 0.513155 0.186768 1.121866 0.175 Uiso 1 1 calc GR . . . .
H14E H 0.503685 0.224937 1.170567 0.175 Uiso 1 1 calc GR . . . .
H14F H 0.561138 0.169876 1.163711 0.175 Uiso 1 1 calc GR . . . .
C143 C 0.5532(5) 0.2917(5) 1.0840(3) 0.130(5) Uani 1 1 d . . . . .
H14G H 0.586895 0.318463 1.062239 0.195 Uiso 1 1 calc GR . . . .
H14H H 0.519364 0.311795 1.112384 0.195 Uiso 1 1 calc GR . . . .
H14I H 0.527760 0.277981 1.060979 0.195 Uiso 1 1 calc GR . . . .
C220 C 0.9802(3) 0.3060(3) 0.8508(2) 0.0278(14) Uani 1 1 d . . . . .
C221 C 0.9938(3) 0.2882(3) 0.7943(2) 0.0411(17) Uani 1 1 d . . . . .
H22A H 0.970517 0.253175 0.795884 0.062 Uiso 1 1 calc GR . . . .
H22B H 1.044816 0.280439 0.779247 0.062 Uiso 1 1 calc GR . . . .
H22C H 0.974905 0.319635 0.771447 0.062 Uiso 1 1 calc GR . . . .
C222 C 1.0171(3) 0.2601(3) 0.8860(2) 0.0411(17) Uani 1 1 d . . . . .
H22D H 1.067276 0.253345 0.867645 0.062 Uiso 1 1 calc GR . . . .
H22E H 0.994845 0.223825 0.891766 0.062 Uiso 1 1 calc GR . . . .
H22F H 1.012509 0.274258 0.920818 0.062 Uiso 1 1 calc GR . . . .
C223 C 1.0146(3) 0.3622(3) 0.8455(3) 0.0441(17) Uani 1 1 d . . . . .
H22G H 0.991358 0.392760 0.824588 0.066 Uiso 1 1 calc GR . . . .
H22H H 1.064876 0.356119 0.827044 0.066 Uiso 1 1 calc GR . . . .
H22I H 1.009782 0.373674 0.881384 0.066 Uiso 1 1 calc GR . . . .
C240 C 0.7632(3) 0.4319(3) 0.9430(3) 0.0387(16) Uani 1 1 d . . . . .
C241 C 0.8113(4) 0.4792(3) 0.9246(4) 0.107(4) Uani 1 1 d . . . . .
H24A H 0.790487 0.513060 0.943857 0.160 Uiso 1 1 calc GR . . . .
H24B H 0.817665 0.489925 0.885795 0.160 Uiso 1 1 calc GR . . . .
H24C H 0.857218 0.465743 0.931981 0.160 Uiso 1 1 calc GR . . . .
C242 C 0.7468(5) 0.4228(4) 1.0045(3) 0.106(3) Uani 1 1 d . . . . .
H24D H 0.791114 0.416085 1.015688 0.159 Uiso 1 1 calc GR . . . .
H24E H 0.719606 0.389111 1.017759 0.159 Uiso 1 1 calc GR . . . .
H24F H 0.719172 0.457342 1.019329 0.159 Uiso 1 1 calc GR . . . .
C243 C 0.6952(4) 0.4514(4) 0.9288(5) 0.145(5) Uani 1 1 d . . . . .
H24G H 0.704509 0.465858 0.890533 0.218 Uiso 1 1 calc GR . . . .
H24H H 0.670089 0.482428 0.950513 0.218 Uiso 1 1 calc GR . . . .
H24I H 0.666155 0.418708 0.936080 0.218 Uiso 1 1 calc GR . . . .
C320 C 0.4901(3) 0.4438(3) 0.6685(2) 0.0333(15) Uani 1 1 d . . . . .
C321 C 0.4261(3) 0.4266(3) 0.6532(2) 0.0453(17) Uani 1 1 d . . . . .
H32A H 0.420560 0.385500 0.665141 0.068 Uiso 1 1 calc GR . . . .
H32B H 0.433251 0.433393 0.614042 0.068 Uiso 1 1 calc GR . . . .
H32C H 0.383398 0.450054 0.670665 0.068 Uiso 1 1 calc GR . . . .
C322 C 0.5583(3) 0.4108(3) 0.6381(2) 0.0477(18) Uani 1 1 d . . . . .
H32D H 0.599274 0.425792 0.644515 0.072 Uiso 1 1 calc GR . . . .
H32E H 0.561025 0.416250 0.599461 0.072 Uiso 1 1 calc GR . . . .
H32F H 0.558009 0.369457 0.650998 0.072 Uiso 1 1 calc GR . . . .
C323 C 0.4951(3) 0.5082(3) 0.6494(2) 0.0508(18) Uani 1 1 d . . . . .
H32G H 0.498758 0.514768 0.610623 0.076 Uiso 1 1 calc GR . . . .
H32H H 0.537024 0.520626 0.656696 0.076 Uiso 1 1 calc GR . . . .
H32I H 0.452716 0.530676 0.668625 0.076 Uiso 1 1 calc GR . . . .
C340 C 0.4884(3) 0.5115(3) 0.8482(2) 0.0371(16) Uani 1 1 d . . . . .
C341 C 0.4171(4) 0.5224(3) 0.8872(3) 0.080(3) Uani 1 1 d . . . . .
H34A H 0.417149 0.556076 0.906002 0.120 Uiso 1 1 calc GR . . . .
H34B H 0.407527 0.488250 0.913554 0.120 Uiso 1 1 calc GR . . . .
H34C H 0.380314 0.529968 0.867421 0.120 Uiso 1 1 calc GR . . . .
C342 C 0.5031(4) 0.5704(3) 0.8126(3) 0.067(2) Uani 1 1 d . . . . .
H34D H 0.547901 0.565483 0.785261 0.101 Uiso 1 1 calc GR . . . .
H34E H 0.505800 0.599825 0.835373 0.101 Uiso 1 1 calc GR . . . .
H34F H 0.464655 0.582751 0.794932 0.101 Uiso 1 1 calc GR . . . .
C343 C 0.5450(4) 0.4967(3) 0.8772(4) 0.095(3) Uani 1 1 d . . . . .
H34G H 0.534390 0.462270 0.902942 0.143 Uiso 1 1 calc GR . . . .
H34H H 0.547544 0.529316 0.896539 0.143 Uiso 1 1 calc GR . . . .
H34I H 0.590453 0.488843 0.851228 0.143 Uiso 1 1 calc GR . . . .
C420 C 0.2482(3) 0.2069(3) 0.8952(2) 0.0408(17) Uani 1 1 d . . . . .
C421 C 0.2850(3) 0.1476(3) 0.8792(3) 0.0478(18) Uani 1 1 d . . . . .
H42A H 0.324355 0.153187 0.847225 0.072 Uiso 1 1 calc GR . . . .
H42B H 0.251028 0.124989 0.871325 0.072 Uiso 1 1 calc GR . . . .
H42C H 0.303084 0.126681 0.909014 0.072 Uiso 1 1 calc GR . . . .
C422 C 0.2170(3) 0.2377(3) 0.8497(2) 0.0479(19) Uani 1 1 d . . . . .
H42D H 0.191825 0.274896 0.860073 0.072 Uiso 1 1 calc GR . . . .
H42E H 0.183943 0.213437 0.842678 0.072 Uiso 1 1 calc GR . . . .
H42F H 0.255080 0.244404 0.816992 0.072 Uiso 1 1 calc GR . . . .
C423 C 0.1864(3) 0.1944(3) 0.9453(3) 0.065(2) Uani 1 1 d . . . . .
H42G H 0.205240 0.173167 0.974592 0.097 Uiso 1 1 calc GR . . . .
H42H H 0.154211 0.170978 0.936217 0.097 Uiso 1 1 calc GR . . . .
H42I H 0.160806 0.231071 0.956792 0.097 Uiso 1 1 calc GR . . . .
C440 C 0.3222(3) 0.3185(3) 1.0251(2) 0.0482(18) Uani 1 1 d . U . . .
C441 C 0.2447(4) 0.3325(5) 1.0488(4) 0.182(6) Uani 1 1 d D U . B 1
H44A H 0.223808 0.356063 1.021657 0.273 Uiso 1 1 calc GR . . B 1
H44B H 0.237990 0.354091 1.079929 0.273 Uiso 1 1 calc GR . . B 1
H44C H 0.221749 0.296425 1.060267 0.273 Uiso 1 1 calc GR . . B 1
C442 C 0.3490(6) 0.2757(5) 1.0623(3) 0.187(6) Uani 1 1 d D U . C 1
H44D H 0.328504 0.239108 1.064298 0.280 Uiso 1 1 calc GR . . C 1
H44E H 0.336133 0.289371 1.098049 0.280 Uiso 1 1 calc GR . . C 1
H44F H 0.400577 0.269501 1.049712 0.280 Uiso 1 1 calc GR . . C 1
C443 C 0.3536(6) 0.3728(5) 1.0218(4) 0.194(7) Uani 1 1 d D U . D 1
H44G H 0.405209 0.365230 1.013689 0.292 Uiso 1 1 calc GR . . D 1
H44H H 0.336240 0.389272 1.056299 0.292 Uiso 1 1 calc GR . . D 1
H44I H 0.340513 0.400372 0.993228 0.292 Uiso 1 1 calc GR . . D 1
C900 C 0.9474(3) 0.1532(3) 0.9803(2) 0.0367(15) Uani 1 1 d . . . . .
H900 H 0.910794 0.182578 0.976078 0.044 Uiso 1 1 calc R . . . .
C901 C 0.9791(3) 0.1545(3) 1.0215(2) 0.0476(18) Uani 1 1 d . . . . .
H901 H 0.965640 0.184778 1.044241 0.057 Uiso 1 1 calc R . . . .
C902 C 1.0305(3) 0.1113(3) 1.0290(3) 0.0506(19) Uani 1 1 d . . . . .
H902 H 1.052285 0.110430 1.057751 0.061 Uiso 1 1 calc R . . . .
C903 C 1.0496(3) 0.0696(3) 0.9946(2) 0.0460(18) Uani 1 1 d . . . . .
H903 H 1.085410 0.039422 0.998686 0.055 Uiso 1 1 calc R . . . .
C904 C 1.0167(3) 0.0719(3) 0.9542(2) 0.0369(16) Uani 1 1 d . . . . .
H904 H 1.031091 0.042682 0.930255 0.044 Uiso 1 1 calc R . . . .
C905 C 1.0618(3) 0.0344(3) 0.8169(2) 0.0507(19) Uani 1 1 d . . . . .
H905 H 1.034837 0.002027 0.829373 0.061 Uiso 1 1 calc DR . . . .
C906 C 1.1322(4) 0.0232(3) 0.7929(3) 0.061(2) Uani 1 1 d . . . . .
H906 H 1.152566 -0.015469 0.788403 0.073 Uiso 1 1 calc R . . . .
C907 C 1.1725(4) 0.0688(4) 0.7755(3) 0.064(2) Uani 1 1 d . . . . .
H907 H 1.221608 0.062342 0.759038 0.076 Uiso 1 1 calc R . . . .
C908 C 1.1418(4) 0.1238(3) 0.7819(3) 0.055(2) Uani 1 1 d . . . . .
H908 H 1.168558 0.156281 0.770144 0.066 Uiso 1 1 calc R . . . .
C909 C 1.0700(4) 0.1305(3) 0.8063(3) 0.0502(19) Uani 1 1 d . . . . .
H909 H 1.048758 0.168910 0.810717 0.060 Uiso 1 1 calc R . . . .
C910 C 0.9278(6) 0.1092(4) 0.7359(3) 0.144(5) Uani 1 1 d . U . . .
H910 H 0.944536 0.071337 0.748259 0.173 Uiso 1 1 calc R . . . .
C911 C 0.9293(6) 0.1217(5) 0.6822(3) 0.161(6) Uani 1 1 d . U . . .
H911 H 0.948603 0.093240 0.658005 0.193 Uiso 1 1 calc R . . . .
C912 C 0.9030(4) 0.1754(4) 0.6636(3) 0.085(3) Uani 1 1 d . U . . .
H912 H 0.904164 0.185054 0.626537 0.101 Uiso 1 1 calc R . . . .
C913 C 0.8754(3) 0.2140(3) 0.6999(2) 0.0485(18) Uani 1 1 d . U . . .
H913 H 0.854610 0.251091 0.689168 0.058 Uiso 1 1 calc R . . . .
C914 C 0.8779(3) 0.1985(3) 0.7529(2) 0.0362(15) Uani 1 1 d . U . . .
H914 H 0.859466 0.226418 0.777749 0.043 Uiso 1 1 calc R . . . .
C915 C 0.4768(3) 0.1360(3) 0.8210(3) 0.0461(18) Uani 1 1 d . . . . .
H915 H 0.488948 0.170909 0.829796 0.055 Uiso 1 1 calc R . . . .
C916 C 0.4773(3) 0.0876(4) 0.8571(3) 0.060(2) Uani 1 1 d . . . . .
H916 H 0.489425 0.089256 0.889989 0.072 Uiso 1 1 calc R . . . .
C917 C 0.4603(4) 0.0370(4) 0.8456(3) 0.067(2) Uani 1 1 d . . . . .
H917 H 0.459883 0.003064 0.870370 0.080 Uiso 1 1 calc R . . . .
C918 C 0.4438(4) 0.0360(3) 0.7976(3) 0.065(2) Uani 1 1 d . . . . .
H918 H 0.431695 0.001426 0.788229 0.078 Uiso 1 1 calc R . . . .
C919 C 0.4453(3) 0.0868(3) 0.7633(3) 0.0544(19) Uani 1 1 d . . . . .
H919 H 0.434951 0.085825 0.729655 0.065 Uiso 1 1 calc R . . . .
C920 C 0.5099(5) 0.2957(3) 0.5882(3) 0.072(2) Uani 1 1 d . . . . .
H920 H 0.547600 0.286971 0.605336 0.087 Uiso 1 1 calc R . . . .
C921 C 0.5251(6) 0.3199(4) 0.5353(4) 0.097(3) Uani 1 1 d . . . . .
H921 H 0.571698 0.328478 0.516454 0.116 Uiso 1 1 calc R . . . .
C922 C 0.4703(7) 0.3311(4) 0.5110(4) 0.107(4) Uani 1 1 d . . . . .
H922 H 0.478911 0.347729 0.474555 0.129 Uiso 1 1 calc R . . . .
C923 C 0.4040(6) 0.3188(4) 0.5381(4) 0.104(4) Uani 1 1 d . . . . .
H923 H 0.365791 0.326300 0.521533 0.124 Uiso 1 1 calc R . . . .
C924 C 0.3946(5) 0.2950(4) 0.5910(3) 0.081(3) Uani 1 1 d . . . . .
H924 H 0.348304 0.285982 0.610186 0.097 Uiso 1 1 calc R . . . .
C925 C 0.6071(3) 0.2450(3) 0.7087(2) 0.0419(17) Uani 1 1 d . . . . .
H925 H 0.590164 0.277535 0.728378 0.050 Uiso 1 1 calc R . . . .
C926 C 0.6786(3) 0.2283(3) 0.6956(3) 0.056(2) Uani 1 1 d . . . . .
H926 H 0.710251 0.249060 0.706143 0.067 Uiso 1 1 calc R . . . .
C927 C 0.7035(3) 0.1818(3) 0.6675(3) 0.065(2) Uani 1 1 d . . . . .
H927 H 0.752700 0.170002 0.658009 0.078 Uiso 1 1 calc R . . . .
C928 C 0.6573(3) 0.1521(3) 0.6528(3) 0.058(2) Uani 1 1 d . . . . .
H928 H 0.673597 0.119445 0.633131 0.070 Uiso 1 1 calc R . . . .
C929 C 0.5861(3) 0.1711(3) 0.6675(3) 0.0493(19) Uani 1 1 d . . . . .
H929 H 0.553746 0.150342 0.657841 0.059 Uiso 1 1 calc R . . . .
C930 C 0.3044(3) 0.3701(3) 0.7692(3) 0.0487(18) Uani 1 1 d . . . . .
H930 H 0.339350 0.366101 0.788935 0.058 Uiso 1 1 calc R . . . .
C931 C 0.2546(4) 0.4176(3) 0.7759(3) 0.060(2) Uani 1 1 d . . . . .
H931 H 0.255903 0.445383 0.799084 0.072 Uiso 1 1 calc R . . . .
C932 C 0.2039(4) 0.4234(4) 0.7485(4) 0.084(3) Uani 1 1 d . . . . .
H932 H 0.169409 0.455841 0.751114 0.100 Uiso 1 1 calc R . . . .
C933 C 0.2044(4) 0.3811(5) 0.7173(4) 0.107(4) Uani 1 1 d . . . . .
H933 H 0.168503 0.383033 0.698702 0.128 Uiso 1 1 calc R . . . .
C934 C 0.2554(4) 0.3363(4) 0.7123(3) 0.077(3) Uani 1 1 d . . . . .
H934 H 0.254247 0.307891 0.689679 0.092 Uiso 1 1 calc R . . . .
B1 B 0.8974(4) -0.0044(3) 0.8767(3) 0.053(2) Uani 1 1 d D . . . .
B2 B 0.3384(4) 0.1754(4) 0.6946(4) 0.050(2) Uani 1 1 d D . . . .
Ce3 Ce 1.11274(2) 0.76408(2) 0.75617(2) 0.02614(9) Uani 1 1 d . . . . .
Ce4 Ce 0.63942(2) 0.89970(2) 0.62003(2) 0.02636(9) Uani 1 1 d D . . . .
O6 O 1.15652(16) 0.76006(16) 0.66851(14) 0.0278(9) Uani 1 1 d . . . . .
O7 O 1.05990(17) 0.68201(16) 0.76131(13) 0.0271(9) Uani 1 1 d . . . . .
O8 O 0.73104(17) 0.89370(16) 0.54889(14) 0.0302(9) Uani 1 1 d . . . . .
O9 O 0.63826(16) 0.80185(16) 0.63211(13) 0.0259(9) Uani 1 1 d . . . . .
N8 N 1.0506(2) 0.8618(2) 0.7066(2) 0.0399(13) Uani 1 1 d . . . . .
N9 N 0.9748(2) 0.7871(2) 0.81007(19) 0.0362(13) Uani 1 1 d . . . . .
N10 N 1.1152(2) 0.7463(2) 0.86617(18) 0.0356(13) Uani 1 1 d . . . . .
N11 N 1.2202(2) 0.6806(2) 0.75685(18) 0.0333(12) Uani 1 1 d . . . . .
N12 N 0.7497(3) 0.9256(3) 0.6595(2) 0.0531(16) Uani 1 1 d . U . . .
N13 N 0.6181(2) 0.8744(2) 0.72901(18) 0.0401(14) Uani 1 1 d . . . . .
N14 N 0.4943(2) 0.9286(2) 0.66930(19) 0.0368(13) Uani 1 1 d . . . . .
N15 N 0.5713(2) 0.8866(2) 0.54630(18) 0.0330(12) Uani 1 1 d . . . . .
C1A C 1.0448(2) 0.7045(2) 0.65288(19) 0.0218(13) Uani 1 1 d . . . . .
H1A H 1.043965 0.732300 0.679217 0.026 Uiso 1 1 calc R . . . .
C2A C 0.9780(2) 0.7229(2) 0.6333(2) 0.0222(13) Uani 1 1 d . . . . .
C3A C 0.9780(3) 0.7596(3) 0.5868(2) 0.0319(15) Uani 1 1 d . . . . .
H3A H 1.021276 0.773307 0.565640 0.038 Uiso 1 1 calc R . . . .
C4A C 0.9168(3) 0.7769(3) 0.5703(2) 0.0355(16) Uani 1 1 d . . . . .
H4A H 0.919120 0.801903 0.537847 0.043 Uiso 1 1 calc R . . . .
C5A C 0.8523(2) 0.7588(2) 0.5996(2) 0.0229(13) Uani 1 1 d . . . . .
C6A C 0.8518(3) 0.7248(3) 0.6470(2) 0.0323(15) Uani 1 1 d . . . . .
H6A H 0.808002 0.713236 0.669350 0.039 Uiso 1 1 calc R . . . .
C7A C 0.9133(3) 0.7067(3) 0.6636(2) 0.0344(16) Uani 1 1 d . . . . .
H7A H 0.910664 0.682497 0.696481 0.041 Uiso 1 1 calc R . . . .
C8A C 0.7834(2) 0.7790(2) 0.5827(2) 0.0225(13) Uani 1 1 d . . . . .
H8A H 0.759770 0.811436 0.604535 0.027 Uiso 1 1 calc R . . . .
C50 C 1.1135(2) 0.7116(2) 0.6101(2) 0.0229(13) Uani 1 1 d . . . . .
C51 C 1.1652(3) 0.7416(2) 0.6199(2) 0.0241(13) Uani 1 1 d . . . . .
C52 C 1.2260(3) 0.7538(3) 0.5769(2) 0.0326(15) Uani 1 1 d . . . . .
C53 C 1.2340(3) 0.7305(3) 0.5295(2) 0.0409(17) Uani 1 1 d . . . . .
H53 H 1.274915 0.737944 0.501321 0.049 Uiso 1 1 calc R . . . .
C54 C 1.1860(3) 0.6967(3) 0.5201(2) 0.0368(16) Uani 1 1 d . . . . .
C55 C 1.1252(3) 0.6894(2) 0.5614(2) 0.0298(14) Uani 1 1 d . . . . .
H55 H 1.090072 0.668240 0.555969 0.036 Uiso 1 1 calc R . . . .
C60 C 1.0426(2) 0.6447(2) 0.6856(2) 0.0228(13) Uani 1 1 d . . . . .
C61 C 1.0473(3) 0.6373(3) 0.7390(2) 0.0246(13) Uani 1 1 d . . . . .
C62 C 1.0360(3) 0.5816(3) 0.7686(2) 0.0269(14) Uani 1 1 d . . . . .
C63 C 1.0271(3) 0.5365(3) 0.7416(2) 0.0310(14) Uani 1 1 d . . . . .
H63 H 1.021886 0.499218 0.761078 0.037 Uiso 1 1 calc R . . . .
C64 C 1.0255(3) 0.5432(3) 0.6877(2) 0.0280(14) Uani 1 1 d . . . . .
C65 C 1.0327(3) 0.5983(3) 0.6607(2) 0.0290(14) Uani 1 1 d . . . . .
H65 H 1.030712 0.604706 0.624111 0.035 Uiso 1 1 calc R . . . .
C70 C 0.7322(2) 0.7320(2) 0.59710(19) 0.0224(13) Uani 1 1 d . . . . .
C71 C 0.6603(3) 0.7475(2) 0.62033(19) 0.0207(13) Uani 1 1 d . . . . .
C72 C 0.6135(3) 0.7023(3) 0.6311(2) 0.0275(14) Uani 1 1 d . . . . .
C73 C 0.6411(3) 0.6478(3) 0.6161(2) 0.0292(14) Uani 1 1 d . . . . .
H73 H 0.609622 0.618464 0.622428 0.035 Uiso 1 1 calc R . . . .
C74 C 0.7122(3) 0.6336(3) 0.5921(2) 0.0297(14) Uani 1 1 d . . . . .
C75 C 0.7566(3) 0.6769(3) 0.5841(2) 0.0296(14) Uani 1 1 d . . . . .
H75 H 0.805685 0.668233 0.568997 0.036 Uiso 1 1 calc R . . . .
C80 C 0.7948(2) 0.8035(2) 0.5247(2) 0.0223(13) Uani 1 1 d . . . . .
C81 C 0.7707(3) 0.8616(3) 0.5100(2) 0.0279(14) Uani 1 1 d . . . . .
C82 C 0.7876(3) 0.8853(3) 0.4551(2) 0.0310(14) Uani 1 1 d . . . . .
C83 C 0.8225(3) 0.8469(3) 0.4175(2) 0.0414(17) Uani 1 1 d . . . . .
H83 H 0.831964 0.861367 0.380455 0.050 Uiso 1 1 calc R . . . .
C84 C 0.8441(3) 0.7896(3) 0.4304(2) 0.0421(17) Uani 1 1 d D . . . .
C85 C 0.8299(3) 0.7693(3) 0.4847(2) 0.0330(15) Uani 1 1 d . . . . .
H85 H 0.845154 0.730184 0.494733 0.040 Uiso 1 1 calc R . . . .
C90A C 0.8754(7) 0.7447(6) 0.3895(4) 0.062(5) Uani 0.728 1 d D . P E 2
C91A C 0.8274(9) 0.6968(6) 0.3980(5) 0.100(6) Uani 0.728 1 d D . P E 2
H91A H 0.822159 0.677012 0.434511 0.150 Uiso 0.728 1 calc GR . P E 2
H91B H 0.848070 0.669020 0.371681 0.150 Uiso 0.728 1 calc GR . P E 2
H91C H 0.780982 0.713428 0.393358 0.150 Uiso 0.728 1 calc GR . P E 2
C92A C 0.8806(11) 0.7711(7) 0.3315(4) 0.112(8) Uani 0.658 1 d D . P E 2
H92A H 0.835123 0.792026 0.328877 0.168 Uiso 0.658 1 calc GR . P E 2
H92B H 0.892661 0.740205 0.307658 0.168 Uiso 0.658 1 calc GR . P E 2
H92C H 0.917380 0.798097 0.320705 0.168 Uiso 0.658 1 calc GR . P E 2
C93A C 0.9483(9) 0.7199(8) 0.3973(7) 0.107(8) Uani 0.728 1 d D . P E 2
H93A H 0.978104 0.751634 0.392998 0.161 Uiso 0.728 1 calc GR . P E 2
H93B H 0.970408 0.693020 0.370397 0.161 Uiso 0.728 1 calc GR . P E 2
H93C H 0.942831 0.699263 0.433501 0.161 Uiso 0.728 1 calc GR . P E 2
C520 C 1.2804(3) 0.7923(3) 0.5845(3) 0.0464(18) Uani 1 1 d . . . . .
C521 C 1.3134(3) 0.7640(3) 0.6302(3) 0.074(3) Uani 1 1 d . . . . .
H52A H 1.346773 0.789089 0.635314 0.112 Uiso 1 1 calc GR . . . .
H52B H 1.338404 0.726339 0.620912 0.112 Uiso 1 1 calc GR . . . .
H52C H 1.276056 0.758346 0.663531 0.112 Uiso 1 1 calc GR . . . .
C522 C 1.2441(3) 0.8534(3) 0.5965(3) 0.0538(19) Uani 1 1 d . . . . .
H52D H 1.227630 0.872272 0.565277 0.081 Uiso 1 1 calc GR . . . .
H52E H 1.278023 0.876629 0.603618 0.081 Uiso 1 1 calc GR . . . .
H52F H 1.203794 0.849911 0.628024 0.081 Uiso 1 1 calc GR . . . .
C523 C 1.3412(3) 0.8017(3) 0.5332(3) 0.083(3) Uani 1 1 d . . . . .
H52G H 1.363381 0.764036 0.521774 0.124 Uiso 1 1 calc GR . . . .
H52H H 1.376414 0.823103 0.540897 0.124 Uiso 1 1 calc GR . . . .
H52I H 1.322222 0.823946 0.504415 0.124 Uiso 1 1 calc GR . . . .
C540 C 1.1973(3) 0.6702(3) 0.4668(2) 0.0468(18) Uani 1 1 d . . . . .
C541 C 1.1598(5) 0.7092(4) 0.4310(3) 0.104(3) Uani 1 1 d . U . . .
H54A H 1.109304 0.714241 0.449000 0.157 Uiso 1 1 calc GR . . . .
H54B H 1.166254 0.692071 0.397371 0.157 Uiso 1 1 calc GR . . . .
H54C H 1.179084 0.746967 0.423149 0.157 Uiso 1 1 calc GR . . . .
C542 C 1.1709(6) 0.6119(4) 0.4762(3) 0.118(4) Uani 1 1 d . U . . .
H54D H 1.189114 0.588282 0.504769 0.178 Uiso 1 1 calc GR . . . .
H54E H 1.187056 0.592999 0.442982 0.178 Uiso 1 1 calc GR . . . .
H54F H 1.119117 0.615921 0.487150 0.178 Uiso 1 1 calc GR . . . .
C543 C 1.2754(4) 0.6612(5) 0.4389(3) 0.140(5) Uani 1 1 d . U . . .
H54G H 1.282126 0.635908 0.410442 0.210 Uiso 1 1 calc GR . . . .
H54H H 1.301546 0.643247 0.465223 0.210 Uiso 1 1 calc GR . . . .
H54I H 1.292963 0.698761 0.423145 0.210 Uiso 1 1 calc GR . . . .
C620 C 1.0313(3) 0.5720(3) 0.8293(2) 0.0373(16) Uani 1 1 d . . . . .
C621 C 1.1004(3) 0.5826(3) 0.8409(2) 0.0396(16) Uani 1 1 d . . . . .
H62A H 1.138167 0.554030 0.824801 0.059 Uiso 1 1 calc GR . . . .
H62B H 1.094743 0.578966 0.879910 0.059 Uiso 1 1 calc GR . . . .
H62C H 1.112749 0.621735 0.825375 0.059 Uiso 1 1 calc GR . . . .
C622 C 1.0165(4) 0.5098(3) 0.8537(2) 0.0542(19) Uani 1 1 d . . . . .
H62D H 0.972618 0.500690 0.846846 0.081 Uiso 1 1 calc GR . . . .
H62E H 1.011558 0.506331 0.892574 0.081 Uiso 1 1 calc GR . . . .
H62F H 1.055730 0.482652 0.837069 0.081 Uiso 1 1 calc GR . . . .
C623 C 0.9693(3) 0.6125(3) 0.8583(2) 0.0442(17) Uani 1 1 d . . . . .
H62G H 0.976076 0.652733 0.843113 0.066 Uiso 1 1 calc GR . . . .
H62H H 0.967498 0.608548 0.896828 0.066 Uiso 1 1 calc GR . . . .
H62I H 0.924906 0.602075 0.853577 0.066 Uiso 1 1 calc GR . . . .
C640 C 1.0163(3) 0.4928(3) 0.6589(2) 0.0404(16) Uani 1 1 d . . . . .
C641 C 1.0823(4) 0.4804(4) 0.6147(4) 0.114(4) Uani 1 1 d . . . . .
H64A H 1.085055 0.511405 0.584953 0.171 Uiso 1 1 calc GR . . . .
H64B H 1.080520 0.443287 0.601711 0.171 Uiso 1 1 calc GR . . . .
H64C H 1.123981 0.478409 0.628948 0.171 Uiso 1 1 calc GR . . . .
C642 C 1.0070(4) 0.4357(3) 0.6960(3) 0.078(3) Uani 1 1 d . . . . .
H64D H 1.004084 0.404595 0.675011 0.116 Uiso 1 1 calc GR . . . .
H64E H 0.963494 0.440022 0.724747 0.116 Uiso 1 1 calc GR . . . .
H64F H 1.047513 0.425994 0.711787 0.116 Uiso 1 1 calc GR . . . .
C643 C 0.9533(5) 0.5064(4) 0.6371(4) 0.132(5) Uani 1 1 d . . . . .
H64G H 0.955322 0.544756 0.616374 0.199 Uiso 1 1 calc GR . . . .
H64H H 0.910560 0.506477 0.666943 0.199 Uiso 1 1 calc GR . . . .
H64I H 0.952348 0.477167 0.613697 0.199 Uiso 1 1 calc GR . . . .
C720 C 0.5341(3) 0.7147(3) 0.6586(2) 0.0339(15) Uani 1 1 d . . . . .
C721 C 0.5263(3) 0.7319(3) 0.7151(2) 0.0406(17) Uani 1 1 d . . . . .
H72A H 0.542091 0.698538 0.737724 0.061 Uiso 1 1 calc GR . . . .
H72B H 0.476671 0.744340 0.731090 0.061 Uiso 1 1 calc GR . . . .
H72C H 0.555287 0.763806 0.712576 0.061 Uiso 1 1 calc GR . . . .
C722 C 0.5000(3) 0.7627(3) 0.6258(3) 0.0484(19) Uani 1 1 d . . . . .
H72D H 0.524334 0.797788 0.621345 0.073 Uiso 1 1 calc GR . . . .
H72E H 0.450145 0.770716 0.644391 0.073 Uiso 1 1 calc GR . . . .
H72F H 0.503498 0.750636 0.590292 0.073 Uiso 1 1 calc GR . . . .
C723 C 0.4932(3) 0.6614(3) 0.6662(3) 0.0469(18) Uani 1 1 d . . . . .
H72G H 0.443884 0.670870 0.685509 0.070 Uiso 1 1 calc GR . . . .
H72H H 0.514596 0.629465 0.686956 0.070 Uiso 1 1 calc GR . . . .
H72I H 0.494755 0.649891 0.630844 0.070 Uiso 1 1 calc GR . . . .
C740 C 0.7397(3) 0.5722(3) 0.5758(3) 0.0419(17) Uani 1 1 d . . . . .
C741 C 0.7250(8) 0.5275(5) 0.6294(5) 0.062(5) Uani 0.562(13) 1 d . . P F 2
H74A H 0.735516 0.487701 0.619560 0.093 Uiso 0.562(13) 1 calc GR . P F 2
H74B H 0.675324 0.533446 0.649193 0.093 Uiso 0.562(13) 1 calc GR . P F 2
H74C H 0.755315 0.533910 0.652157 0.093 Uiso 0.562(13) 1 calc GR . P F 2
C742 C 0.6995(9) 0.5559(7) 0.5409(7) 0.076(6) Uani 0.562(13) 1 d . . P F 2
H74D H 0.715448 0.516006 0.532523 0.114 Uiso 0.562(13) 1 calc GR . P F 2
H74E H 0.707098 0.582151 0.507477 0.114 Uiso 0.562(13) 1 calc GR . P F 2
H74F H 0.649077 0.558512 0.559393 0.114 Uiso 0.562(13) 1 calc GR . P F 2
C743 C 0.8185(6) 0.5650(6) 0.5527(6) 0.063(5) Uani 0.562(13) 1 d . . P F 2
H74G H 0.842398 0.572206 0.579619 0.095 Uiso 0.562(13) 1 calc GR . P F 2
H74H H 0.831622 0.592713 0.520597 0.095 Uiso 0.562(13) 1 calc GR . P F 2
H74I H 0.832879 0.525442 0.542948 0.095 Uiso 0.562(13) 1 calc GR . P F 2
C744 C 0.6825(9) 0.5322(8) 0.5838(9) 0.065(7) Uani 0.438(13) 1 d . . P F 1
H74J H 0.663636 0.521158 0.622410 0.098 Uiso 0.438(13) 1 calc GR . P F 1
H74K H 0.702258 0.497388 0.565784 0.098 Uiso 0.438(13) 1 calc GR . P F 1
H74L H 0.644359 0.552124 0.568457 0.098 Uiso 0.438(13) 1 calc GR . P F 1
C745 C 0.7760(9) 0.5790(7) 0.5120(7) 0.063(7) Uani 0.438(13) 1 d . . P F 1
H74M H 0.818836 0.599122 0.504846 0.094 Uiso 0.438(13) 1 calc GR . P F 1
H74N H 0.742830 0.601500 0.492994 0.094 Uiso 0.438(13) 1 calc GR . P F 1
H74O H 0.788495 0.540542 0.499219 0.094 Uiso 0.438(13) 1 calc GR . P F 1
H1B H 0.8920(18) 0.0174(10) 0.8350(8) 0.094 Uiso 1 1 d DR . . . .
H1C H 0.9517(7) 0.0094(10) 0.8830(10) 0.094 Uiso 1 1 d DR . . . .
H2A H 0.3998(10) 0.166(2) 0.675(2) 0.094 Uiso 1 1 d DR . . . .
H2B H 0.322(3) 0.2253(8) 0.684(2) 0.094 Uiso 1 1 d DR . . . .
H2C H 0.326(3) 0.172(2) 0.7423(7) 0.094 Uiso 1 1 d DR . . . .
H1D H 0.8542(7) 0.0055(9) 0.9114(9) 0.094 Uiso 1 1 d DR . . . .
H1E H 0.9106(15) -0.0547(9) 0.8729(12) 0.094 Uiso 1 1 d DR . . . .
H2D H 0.311(3) 0.145(2) 0.674(2) 0.094 Uiso 1 1 d DR . . . .
H3B H 1.1321(12) 0.853(2) 0.795(2) 0.094 Uiso 1 1 d DR . . . .
H3C H 1.220(2) 0.8044(9) 0.7693(18) 0.094 Uiso 1 1 d DR . . . .
H4B H 0.6798(12) 1.0024(16) 0.588(2) 0.094 Uiso 1 1 d DR . . . .
H4C H 0.593(3) 0.9987(15) 0.580(2) 0.094 Uiso 1 1 d DR . . . .
H4D H 0.610(3) 1.0021(16) 0.6506(8) 0.094 Uiso 1 1 d DR . . . .
H3D H 1.188(3) 0.8710(19) 0.7247(11) 0.094 Uiso 1 1 d DR . . . .
H3E H 1.223(2) 0.8831(16) 0.7860(17) 0.094 Uiso 1 1 d DR . . . .
H4E H 0.604(3) 1.0720(9) 0.598(3) 0.094 Uiso 1 1 d DR . . . .
C746 C 0.7939(10) 0.5451(7) 0.6027(9) 0.067(7) Uani 0.438(13) 1 d . . P F 1
H74P H 0.772314 0.536323 0.641262 0.101 Uiso 0.438(13) 1 calc GR . P F 1
H74Q H 0.830324 0.571726 0.597780 0.101 Uiso 0.438(13) 1 calc GR . P F 1
H74R H 0.815371 0.509194 0.587146 0.101 Uiso 0.438(13) 1 calc GR . P F 1
C820 C 0.7714(3) 0.9490(3) 0.4375(2) 0.0443(17) Uani 1 1 d . . . . .
C821 C 0.8082(3) 0.9847(3) 0.4660(3) 0.056(2) Uani 1 1 d . . . . .
H82A H 0.787401 0.979284 0.504945 0.084 Uiso 1 1 calc GR . . . .
H82B H 0.801715 1.025892 0.452905 0.084 Uiso 1 1 calc GR . . . .
H82C H 0.858735 0.971804 0.458270 0.084 Uiso 1 1 calc GR . . . .
C822 C 0.6918(3) 0.9685(3) 0.4512(3) 0.055(2) Uani 1 1 d . . . . .
H82D H 0.668224 0.946794 0.432263 0.082 Uiso 1 1 calc GR . . . .
H82E H 0.684465 1.010061 0.439866 0.082 Uiso 1 1 calc GR . . . .
H82F H 0.671845 0.961110 0.490106 0.082 Uiso 1 1 calc GR . . . .
C823 C 0.7996(3) 0.9647(3) 0.3764(2) 0.059(2) Uani 1 1 d . . . . .
H82G H 0.850275 0.952525 0.365690 0.089 Uiso 1 1 calc GR . . . .
H82H H 0.791713 1.006739 0.367736 0.089 Uiso 1 1 calc GR . . . .
H82I H 0.774610 0.944901 0.357061 0.089 Uiso 1 1 calc GR . . . .
C840 C 0.8906(15) 0.7542(11) 0.3849(10) 0.064(12) Uani 0.272 1 d D U P E 1
C841 C 0.8400(15) 0.7228(15) 0.3672(12) 0.077(11) Uani 0.272 1 d D U P E 1
H84A H 0.833496 0.685431 0.389172 0.116 Uiso 0.272 1 calc GR . P E 1
H84B H 0.859159 0.716409 0.329226 0.116 Uiso 0.272 1 calc GR . P E 1
H84C H 0.794383 0.746262 0.371595 0.116 Uiso 0.272 1 calc GR . P E 1
C842 C 0.945(2) 0.7120(18) 0.4064(18) 0.079(14) Uani 0.272 1 d D U P E 1
H84D H 0.975330 0.733658 0.419275 0.119 Uiso 0.272 1 calc GR . P E 1
H84E H 0.973523 0.689576 0.377590 0.119 Uiso 0.272 1 calc GR . P E 1
H84F H 0.920148 0.685535 0.436258 0.119 Uiso 0.272 1 calc GR . P E 1
C843 C 0.9244(16) 0.7921(14) 0.3343(9) 0.097(11) Uani 0.342 1 d D U P E 1
H84G H 0.888063 0.809677 0.316051 0.145 Uiso 0.342 1 calc GR . P E 1
H84H H 0.960274 0.768393 0.310159 0.145 Uiso 0.342 1 calc GR . P E 1
H84I H 0.946713 0.822786 0.344220 0.145 Uiso 0.342 1 calc GR . P E 1
C939 C 1.0356(4) 0.9103(3) 0.7295(3) 0.064(2) Uani 1 1 d . . . . .
H939 H 1.032275 0.908337 0.766973 0.077 Uiso 1 1 calc R . . . .
C940 C 1.0246(4) 0.9634(4) 0.7021(4) 0.085(3) Uani 1 1 d . . . . .
H940 H 1.015402 0.997514 0.720044 0.102 Uiso 1 1 calc R . . . .
C941 C 1.0271(4) 0.9668(4) 0.6493(4) 0.079(3) Uani 1 1 d . . . . .
H941 H 1.018529 1.003136 0.629677 0.095 Uiso 1 1 calc R . . . .
C942 C 1.0419(4) 0.9180(4) 0.6247(3) 0.068(2) Uani 1 1 d . . . . .
H942 H 1.044229 0.919289 0.587484 0.082 Uiso 1 1 calc R . . . .
C943 C 1.0536(3) 0.8664(3) 0.6546(3) 0.0482(18) Uani 1 1 d . . . . .
H943 H 1.064411 0.832045 0.637032 0.058 Uiso 1 1 calc R . . . .
C944 C 0.9275(3) 0.7694(3) 0.7892(3) 0.065(2) Uani 1 1 d . . . . .
H944 H 0.944172 0.746112 0.760235 0.078 Uiso 1 1 calc R . . . .
C945 C 0.8561(4) 0.7826(4) 0.8070(3) 0.078(3) Uani 1 1 d . . . . .
H945 H 0.824434 0.769182 0.790416 0.094 Uiso 1 1 calc R . . . .
C946 C 0.8316(4) 0.8149(4) 0.8485(4) 0.087(3) Uani 1 1 d . . . . .
H946 H 0.782390 0.824765 0.862164 0.104 Uiso 1 1 calc R . . . .
C947 C 0.8797(4) 0.8329(4) 0.8700(4) 0.101(4) Uani 1 1 d . . . . .
H947 H 0.864153 0.856117 0.899113 0.121 Uiso 1 1 calc R . . . .
C948 C 0.9501(3) 0.8181(3) 0.8504(3) 0.064(2) Uani 1 1 d . . . . .
H948 H 0.982471 0.830772 0.866852 0.076 Uiso 1 1 calc R . . . .
C949 C 1.0736(3) 0.7087(3) 0.8995(2) 0.0433(17) Uani 1 1 d . . . . .
H949 H 1.037912 0.695110 0.887063 0.052 Uiso 1 1 calc R . . . .
C950 C 1.0795(4) 0.6886(3) 0.9507(3) 0.057(2) Uani 1 1 d . . . . .
H950 H 1.049102 0.661523 0.972834 0.068 Uiso 1 1 calc R . . . .
C951 C 1.1305(4) 0.7089(3) 0.9690(3) 0.0497(19) Uani 1 1 d . . . . .
H951 H 1.136049 0.695553 1.004084 0.060 Uiso 1 1 calc R . . . .
C952 C 1.1729(3) 0.7479(3) 0.9368(3) 0.052(2) Uani 1 1 d . . . . .
H952 H 1.208027 0.762732 0.948888 0.062 Uiso 1 1 calc R . . . .
C953 C 1.1635(3) 0.7655(3) 0.8861(2) 0.0446(18) Uani 1 1 d . . . . .
H953 H 1.193151 0.792896 0.863629 0.054 Uiso 1 1 calc R . . . .
C954 C 1.2618(3) 0.6739(3) 0.7901(3) 0.054(2) Uani 1 1 d . . . . .
H954 H 1.259546 0.703957 0.811977 0.065 Uiso 1 1 calc R . . . .
C955 C 1.3084(4) 0.6254(3) 0.7947(3) 0.073(3) Uani 1 1 d . . . . .
H955 H 1.336067 0.622079 0.820065 0.088 Uiso 1 1 calc R . . . .
C956 C 1.3146(3) 0.5823(3) 0.7630(3) 0.058(2) Uani 1 1 d . . . . .
H956 H 1.346660 0.548730 0.765369 0.070 Uiso 1 1 calc R . . . .
C957 C 1.2730(3) 0.5891(3) 0.7272(3) 0.0500(19) Uani 1 1 d . . . . .
H957 H 1.275929 0.560320 0.703924 0.060 Uiso 1 1 calc R . . . .
C958 C 1.2269(3) 0.6382(3) 0.7258(2) 0.0419(17) Uani 1 1 d . . . . .
H958 H 1.198127 0.642164 0.701160 0.050 Uiso 1 1 calc R . . . .
C959 C 0.8079(4) 0.8952(4) 0.6520(5) 0.141(5) Uani 1 1 d . U . . .
H959 H 0.817926 0.870233 0.624362 0.170 Uiso 1 1 calc R . . . .
C960 C 0.8584(6) 0.8945(6) 0.6796(7) 0.161(6) Uani 1 1 d . U . . .
H960 H 0.900541 0.869176 0.671724 0.193 Uiso 1 1 calc R . . . .
C961 C 0.8473(8) 0.9295(9) 0.7170(6) 0.179(7) Uani 1 1 d . U . . .
H961 H 0.879199 0.927202 0.739110 0.215 Uiso 1 1 calc R . . . .
C962 C 0.7893(6) 0.9696(8) 0.7240(5) 0.195(7) Uani 1 1 d . U . . .
H962 H 0.782729 0.999251 0.747090 0.234 Uiso 1 1 calc R . . . .
C963 C 0.7422(4) 0.9639(5) 0.6957(4) 0.116(4) Uani 1 1 d . U . . .
H963 H 0.699842 0.989180 0.701978 0.140 Uiso 1 1 calc R . . . .
C964 C 0.6510(3) 0.8266(3) 0.7480(2) 0.0489(19) Uani 1 1 d . . . . .
H964 H 0.671037 0.797764 0.724338 0.059 Uiso 1 1 calc R . . . .
C965 C 0.6580(3) 0.8163(3) 0.7998(3) 0.0511(19) Uani 1 1 d . . . . .
H965 H 0.682218 0.781304 0.811639 0.061 Uiso 1 1 calc R . . . .
C966 C 0.6292(3) 0.8578(4) 0.8341(3) 0.057(2) Uani 1 1 d . . . . .
H966 H 0.633415 0.852109 0.870162 0.068 Uiso 1 1 calc R . . . .
C967 C 0.5943(4) 0.9076(4) 0.8156(2) 0.058(2) Uani 1 1 d . . . . .
H967 H 0.573666 0.936987 0.838607 0.070 Uiso 1 1 calc R . . . .
C968 C 0.5898(3) 0.9139(3) 0.7632(2) 0.0501(19) Uani 1 1 d . . . . .
H968 H 0.565325 0.948285 0.750504 0.060 Uiso 1 1 calc R . . . .
C969 C 0.4578(3) 0.9796(3) 0.6608(2) 0.0424(17) Uani 1 1 d . . . . .
H969 H 0.483360 1.011229 0.641969 0.051 Uiso 1 1 calc R . . . .
C970 C 0.3861(4) 0.9888(3) 0.6777(3) 0.054(2) Uani 1 1 d . . . . .
H970 H 0.362824 1.025946 0.670403 0.065 Uiso 1 1 calc R . . . .
C971 C 0.3477(3) 0.9443(4) 0.7051(3) 0.061(2) Uani 1 1 d . . . . .
H971 H 0.297577 0.949631 0.716890 0.073 Uiso 1 1 calc R . . . .
C972 C 0.3841(4) 0.8915(3) 0.7152(3) 0.068(2) Uani 1 1 d . . . . .
H972 H 0.359658 0.859510 0.734452 0.082 Uiso 1 1 calc R . . . .
C973 C 0.4565(3) 0.8860(3) 0.6967(3) 0.056(2) Uani 1 1 d . . . . .
H973 H 0.481106 0.849452 0.704072 0.067 Uiso 1 1 calc R . . . .
C974 C 0.5150(3) 0.9186(3) 0.5356(2) 0.0452(17) Uani 1 1 d . . . . .
H974 H 0.490607 0.946039 0.559647 0.054 Uiso 1 1 calc R . . . .
C975 C 0.4904(4) 0.9140(3) 0.4916(3) 0.057(2) Uani 1 1 d . . . . .
H975 H 0.450223 0.937955 0.485324 0.068 Uiso 1 1 calc R . . . .
C976 C 0.5248(4) 0.8743(4) 0.4571(3) 0.067(2) Uani 1 1 d . . . . .
H976 H 0.508168 0.869819 0.426745 0.081 Uiso 1 1 calc R . . . .
C977 C 0.5835(4) 0.8410(3) 0.4666(3) 0.064(2) Uani 1 1 d . . . . .
H977 H 0.609486 0.814203 0.442435 0.077 Uiso 1 1 calc R . . . .
C978 C 0.6035(3) 0.8475(3) 0.5123(2) 0.0447(17) Uani 1 1 d . . . . .
H978 H 0.642401 0.822869 0.520071 0.054 Uiso 1 1 calc R . . . .
B3 B 1.1917(4) 0.8526(3) 0.7689(3) 0.042(2) Uani 1 1 d D . . . .
B4 B 0.6215(4) 1.0219(3) 0.6050(3) 0.0340(18) Uani 1 1 d D . . . .
N16 N 0.5252(4) 0.8548(4) 0.9865(3) 0.104(3) Uani 1 1 d . U . . .
C979 C 0.4979(6) 0.9063(6) 0.9591(4) 0.120(4) Uani 1 1 d . U . . .
H979 H 0.455417 0.905173 0.948630 0.144 Uiso 1 1 calc R . . . .
C980 C 0.5275(9) 0.9538(6) 0.9478(5) 0.162(6) Uani 1 1 d . U . . .
H980 H 0.508758 0.986542 0.928346 0.194 Uiso 1 1 calc R . . . .
C981 C 0.5805(9) 0.9554(6) 0.9631(5) 0.174(6) Uani 1 1 d . U . . .
H981 H 0.599523 0.991817 0.956721 0.209 Uiso 1 1 calc R . . . .
C982 C 0.6172(7) 0.9091(6) 0.9892(4) 0.133(4) Uani 1 1 d . U . . .
H982 H 0.660081 0.913135 0.997987 0.160 Uiso 1 1 calc R . . . .
C983 C 0.5871(5) 0.8600(4) 1.0003(3) 0.081(3) Uani 1 1 d . U . . .
H983 H 0.608503 0.827434 1.018244 0.097 Uiso 1 1 calc R . . . .
N17 N 1.0365(4) 0.8821(4) 0.4717(3) 0.200(5) Uani 1 1 d . U . . .
C984 C 1.0382(3) 0.9377(4) 0.4447(3) 0.121(4) Uani 1 1 d G U . . .
H984 H 0.996225 0.958199 0.437874 0.145 Uiso 1 1 calc R . . . .
C985 C 1.1015(5) 0.9634(3) 0.4277(3) 0.175(6) Uani 1 1 d G U . . .
H985 H 1.102734 1.001342 0.409276 0.210 Uiso 1 1 calc R . . . .
C986 C 1.1630(3) 0.9334(4) 0.4378(4) 0.172(6) Uani 1 1 d G U . . .
H986 H 1.206236 0.950905 0.426151 0.206 Uiso 1 1 calc R . . . .
C987 C 1.1612(5) 0.8778(4) 0.4648(3) 0.195(6) Uani 1 1 d G U . . .
H987 H 1.203231 0.857326 0.471623 0.234 Uiso 1 1 calc R . . . .
C988 C 1.0979(6) 0.8522(3) 0.4818(3) 0.234(9) Uani 1 1 d G U . . .
H988 H 1.096722 0.814183 0.500221 0.281 Uiso 1 1 calc R . . . .
N18 N 1.2542(7) 0.5556(7) 0.6005(4) 0.161(5) Uani 1 1 d . . . . .
C989 C 1.2954(10) 0.6015(6) 0.5872(5) 0.123(5) Uani 1 1 d . . . . .
H989 H 1.275518 0.637333 0.600650 0.148 Uiso 1 1 calc R . . . .
C990 C 1.3582(8) 0.5987(5) 0.5581(5) 0.106(4) Uani 1 1 d . . . . .
H990 H 1.381503 0.633185 0.550272 0.127 Uiso 1 1 calc R . . . .
C991 C 1.3929(7) 0.5533(8) 0.5382(5) 0.123(5) Uani 1 1 d . . . . .
H991 H 1.440743 0.552797 0.517820 0.147 Uiso 1 1 calc R . . . .
C992 C 1.3560(9) 0.5059(7) 0.5487(5) 0.115(5) Uani 1 1 d . . . . .
H992 H 1.379132 0.471776 0.533322 0.138 Uiso 1 1 calc R . . . .
C993 C 1.2893(9) 0.5035(5) 0.5791(5) 0.111(4) Uani 1 1 d . . . . .
H993 H 1.266576 0.468733 0.585969 0.134 Uiso 1 1 calc R . . . .
N19 N 0.7778(3) 0.3481(3) 0.7115(3) 0.078(2) Uani 1 1 d . . . . .
C994 C 0.7175(4) 0.3800(4) 0.7109(3) 0.069(2) Uani 1 1 d . . . . .
H994 H 0.690098 0.370185 0.688852 0.083 Uiso 1 1 calc R . . . .
C995 C 0.6924(4) 0.4254(4) 0.7396(3) 0.070(2) Uani 1 1 d . . . . .
H995 H 0.647960 0.446114 0.738759 0.084 Uiso 1 1 calc R . . . .
C996 C 0.7314(5) 0.4403(4) 0.7689(4) 0.095(3) Uani 1 1 d . . . . .
H996 H 0.715141 0.472167 0.789586 0.114 Uiso 1 1 calc R . . . .
C997 C 0.7946(5) 0.4104(5) 0.7696(3) 0.088(3) Uani 1 1 d . . . . .
H997 H 0.822901 0.420279 0.790988 0.106 Uiso 1 1 calc R . . . .
C998 C 0.8162(4) 0.3657(4) 0.7388(4) 0.083(3) Uani 1 1 d . . . . .
H998 H 0.861977 0.346370 0.737050 0.099 Uiso 1 1 calc R . . . .
N20 N 0.7165(4) 0.6226(4) 0.7392(3) 0.115(3) Uani 1 1 d . U . . .
C890 C 0.6940(5) 0.6545(5) 0.7779(4) 0.127(5) Uani 1 1 d . U . . .
H890 H 0.645874 0.669864 0.786149 0.152 Uiso 1 1 calc R . . . .
C891 C 0.7337(5) 0.6663(6) 0.8057(5) 0.206(8) Uani 1 1 d . U . . .
H891 H 0.720595 0.697717 0.827185 0.247 Uiso 1 1 calc R . . . .
C892 C 0.7924(5) 0.6343(6) 0.8039(4) 0.170(6) Uani 1 1 d . U . . .
H892 H 0.816988 0.638377 0.829988 0.204 Uiso 1 1 calc R . . . .
C893 C 0.8201(4) 0.5980(4) 0.7704(3) 0.077(2) Uani 1 1 d . U . . .
H893 H 0.864171 0.575987 0.769829 0.092 Uiso 1 1 calc R . . . .
C894 C 0.7830(5) 0.5937(5) 0.7369(4) 0.131(5) Uani 1 1 d . U . . .
H894 H 0.802462 0.569286 0.709014 0.157 Uiso 1 1 calc R . . . .

loop_
_atom_site_aniso_label
_atom_site_aniso_U_11
_atom_site_aniso_U_22
_atom_site_aniso_U_33
_atom_site_aniso_U_23
_atom_site_aniso_U_13
_atom_site_aniso_U_12
Ce1 0.03453(19) 0.0195(2) 0.02468(17) -0.00426(15) -0.01005(14) 0.00270(15)
Ce2 0.03115(19) 0.0258(2) 0.02922(18) -0.00431(16) -0.01194(14) -0.00029(16)
O1 0.032(2) 0.020(2) 0.028(2) -0.0004(17) -0.0082(16) 0.0011(18)
O2 0.0234(19) 0.017(2) 0.028(2) -0.0030(17) -0.0031(15) -0.0035(17)
O3 0.041(2) 0.024(3) 0.027(2) -0.0029(18) -0.0138(17) -0.0043(19)
O4 0.028(2) 0.030(3) 0.028(2) -0.0048(18) -0.0082(16) -0.0022(18)
N0AA 0.094(5) 0.038(4) 0.036(3) -0.009(3) -0.017(3) -0.006(4)
N1 0.033(3) 0.028(3) 0.029(3) -0.004(2) -0.006(2) -0.002(2)
N2 0.056(3) 0.036(4) 0.034(3) -0.008(3) -0.012(3) 0.010(3)
N3 0.078(4) 0.044(4) 0.031(3) -0.008(3) -0.018(3) 0.026(3)
N4 0.039(3) 0.032(4) 0.046(3) -0.004(3) -0.007(2) 0.002(3)
N6 0.042(3) 0.025(3) 0.045(3) -0.007(3) -0.004(2) -0.003(3)
N7 0.036(3) 0.037(4) 0.052(3) -0.008(3) -0.018(3) 0.003(3)
N21A 0.076(12) 0.10(3) 0.062(11) -0.002(13) -0.056(9) -0.013(14)
C850 0.087(15) 0.14(3) 0.064(10) -0.015(15) -0.048(10) -0.044(17)
C851 0.083(15) 0.12(3) 0.076(13) -0.015(16) -0.041(10) -0.033(15)
C852 0.153(15) 0.26(3) 0.118(11) -0.053(15) -0.005(10) -0.131(17)
C853 0.122(12) 0.46(3) 0.074(9) 0.056(14) -0.059(9) -0.166(17)
C854 0.037(6) 0.170(15) 0.109(9) -0.052(10) -0.046(6) 0.022(8)
C1 0.016(3) 0.019(4) 0.030(3) -0.008(3) -0.005(2) -0.001(2)
C2 0.017(3) 0.024(4) 0.022(3) -0.002(3) -0.006(2) -0.001(2)
C3 0.030(3) 0.027(4) 0.034(3) 0.010(3) -0.012(3) -0.005(3)
C4 0.022(3) 0.027(4) 0.036(3) 0.004(3) -0.010(2) -0.014(3)
C5 0.025(3) 0.022(4) 0.016(3) -0.003(2) -0.002(2) -0.006(3)
C6 0.028(3) 0.028(4) 0.026(3) 0.012(3) -0.006(2) -0.007(3)
C7 0.011(3) 0.040(4) 0.025(3) 0.006(3) -0.001(2) -0.009(3)
C8 0.018(3) 0.025(4) 0.026(3) -0.003(3) -0.006(2) -0.002(2)
C14 0.021(3) 0.024(4) 0.025(3) -0.005(3) -0.007(2) -0.010(3)
C15 0.028(3) 0.026(4) 0.031(3) -0.004(3) -0.012(3) 0.001(3)
C16 0.035(3) 0.030(4) 0.028(3) 0.003(3) -0.010(3) -0.009(3)
C17 0.031(3) 0.050(5) 0.019(3) 0.000(3) -0.006(2) -0.013(3)
C18 0.024(3) 0.031(4) 0.031(3) -0.010(3) -0.004(2) -0.004(3)
C19 0.023(3) 0.030(4) 0.034(3) -0.006(3) -0.009(2) -0.008(3)
C20 0.019(3) 0.023(4) 0.020(3) -0.001(2) -0.005(2) -0.002(3)
C21 0.029(3) 0.020(4) 0.018(3) -0.002(2) -0.006(2) 0.003(3)
C22 0.024(3) 0.019(4) 0.022(3) 0.001(2) -0.009(2) -0.004(3)
C23 0.030(3) 0.023(4) 0.032(3) -0.003(3) -0.012(3) -0.010(3)
C24 0.029(3) 0.022(4) 0.036(3) -0.008(3) -0.011(3) 0.004(3)
C25 0.020(3) 0.033(4) 0.031(3) -0.006(3) -0.007(2) -0.001(3)
C30 0.017(3) 0.027(4) 0.029(3) -0.001(3) -0.007(2) 0.001(3)
C31 0.025(3) 0.021(4) 0.029(3) 0.005(3) -0.012(2) -0.007(3)
C32 0.023(3) 0.021(4) 0.035(3) -0.001(3) -0.008(2) 0.000(3)
C33 0.035(3) 0.019(4) 0.038(3) 0.006(3) -0.012(3) -0.002(3)
C34 0.021(3) 0.022(4) 0.039(3) -0.003(3) -0.010(2) -0.004(3)
C35 0.033(3) 0.036(4) 0.021(3) 0.000(3) -0.008(2) -0.003(3)
C40 0.022(3) 0.019(4) 0.024(3) 0.004(2) -0.004(2) 0.001(3)
C41 0.020(3) 0.016(3) 0.030(3) 0.006(3) -0.007(2) -0.002(2)
C42 0.023(3) 0.038(4) 0.029(3) 0.000(3) -0.006(2) -0.004(3)
C43 0.023(3) 0.042(5) 0.035(3) 0.006(3) 0.002(3) 0.000(3)
C44 0.030(3) 0.041(4) 0.026(3) -0.001(3) -0.002(3) 0.000(3)
C45 0.030(3) 0.030(4) 0.029(3) -0.001(3) -0.014(3) -0.004(3)
C85A 0.058(7) 0.049(8) 0.075(8) 0.001(6) -0.032(6) -0.009(5)
C86A 0.052(7) 0.089(11) 0.091(10) -0.005(8) -0.034(7) -0.021(6)
C87A 0.022(14) 0.099(17) 0.08(2) -0.011(15) 0.031(12) -0.003(11)
C88A 0.12(3) 0.15(4) 0.23(5) 0.10(3) -0.09(3) -0.09(3)
C89A 0.031(16) 0.066(18) 0.12(3) 0.054(17) -0.007(15) -0.019(13)
N21 0.018(4) 0.042(7) 0.032(4) 0.007(4) 0.000(3) -0.013(4)
C120 0.047(4) 0.036(4) 0.028(3) 0.007(3) -0.008(3) -0.019(3)
C121 0.065(4) 0.037(5) 0.047(4) 0.020(3) -0.012(3) -0.006(4)
C122 0.052(4) 0.043(5) 0.042(4) 0.016(3) -0.011(3) -0.001(3)
C123 0.088(5) 0.036(5) 0.053(4) 0.008(4) -0.028(4) -0.015(4)
C140 0.030(3) 0.062(5) 0.029(3) -0.010(3) -0.001(3) -0.001(3)
C141 0.067(5) 0.159(10) 0.080(6) -0.086(7) 0.010(4) -0.027(6)
C142 0.084(6) 0.113(9) 0.120(8) -0.056(7) 0.067(6) -0.040(6)
C143 0.123(8) 0.175(12) 0.062(6) -0.050(7) -0.006(5) 0.099(8)
C220 0.024(3) 0.026(4) 0.030(3) 0.001(3) -0.003(2) -0.004(3)
C221 0.033(3) 0.045(5) 0.038(4) -0.001(3) 0.004(3) -0.011(3)
C222 0.024(3) 0.039(5) 0.060(4) 0.000(3) -0.011(3) -0.006(3)
C223 0.039(4) 0.030(4) 0.062(4) -0.002(3) -0.009(3) -0.007(3)
C240 0.044(4) 0.017(4) 0.055(4) -0.013(3) -0.009(3) -0.004(3)
C241 0.104(7) 0.029(6) 0.154(9) -0.038(6) 0.037(6) -0.006(5)
C242 0.171(9) 0.062(7) 0.071(6) -0.040(5) 0.000(6) 0.014(6)
C243 0.102(7) 0.085(8) 0.301(15) -0.128(9) -0.127(9) 0.074(6)
C320 0.042(4) 0.029(4) 0.027(3) 0.006(3) -0.010(3) -0.004(3)
C321 0.063(4) 0.038(5) 0.038(4) 0.007(3) -0.023(3) -0.007(4)
C322 0.055(4) 0.052(5) 0.029(3) 0.007(3) -0.003(3) -0.005(4)
C323 0.075(5) 0.037(5) 0.038(4) 0.015(3) -0.016(3) -0.009(4)
C340 0.043(4) 0.020(4) 0.049(4) -0.012(3) -0.012(3) 0.007(3)
C341 0.100(6) 0.062(6) 0.077(6) -0.041(5) -0.010(5) 0.007(5)
C342 0.101(6) 0.035(5) 0.070(5) -0.018(4) -0.028(4) 0.000(4)
C343 0.129(7) 0.061(7) 0.139(8) -0.053(6) -0.101(7) 0.024(5)
C420 0.032(3) 0.043(5) 0.046(4) -0.006(3) -0.002(3) -0.010(3)
C421 0.037(4) 0.047(5) 0.060(4) 0.000(4) -0.009(3) -0.019(3)
C422 0.023(3) 0.063(6) 0.063(5) -0.014(4) -0.016(3) -0.002(3)
C423 0.042(4) 0.079(6) 0.065(5) -0.012(4) 0.014(4) -0.032(4)
C440 0.051(4) 0.068(5) 0.023(3) -0.010(3) -0.003(3) -0.006(4)
C441 0.087(6) 0.377(19) 0.096(8) -0.153(10) -0.011(5) 0.036(8)
C442 0.359(16) 0.140(10) 0.066(6) -0.060(6) -0.112(9) 0.139(10)
C443 0.338(15) 0.151(10) 0.076(7) -0.085(7) 0.070(9) -0.143(11)
C900 0.043(4) 0.026(4) 0.045(4) -0.004(3) -0.019(3) 0.001(3)
C901 0.075(5) 0.032(5) 0.048(4) -0.017(3) -0.037(4) 0.009(4)
C902 0.061(4) 0.051(5) 0.047(4) -0.008(4) -0.033(3) 0.014(4)
C903 0.049(4) 0.046(5) 0.047(4) -0.007(4) -0.025(3) 0.008(3)
C904 0.043(4) 0.031(4) 0.036(4) -0.006(3) -0.012(3) 0.007(3)
C905 0.053(4) 0.049(5) 0.044(4) -0.004(4) -0.007(3) 0.004(4)
C906 0.058(5) 0.045(6) 0.070(5) -0.016(4) -0.006(4) 0.022(4)
C907 0.048(5) 0.085(7) 0.054(5) -0.015(5) -0.008(4) 0.005(5)
C908 0.057(5) 0.057(6) 0.050(4) -0.013(4) -0.004(4) -0.013(4)
C909 0.062(5) 0.028(5) 0.053(4) -0.008(4) -0.006(4) 0.008(4)
C910 0.263(12) 0.108(8) 0.050(5) -0.044(5) -0.068(7) 0.128(8)
C911 0.275(13) 0.143(9) 0.057(5) -0.061(6) -0.083(7) 0.153(9)
C912 0.108(6) 0.100(7) 0.040(4) -0.017(4) -0.032(4) 0.050(5)
C913 0.053(4) 0.053(5) 0.039(3) 0.006(3) -0.019(3) 0.002(3)
C914 0.041(3) 0.033(4) 0.033(3) -0.001(3) -0.012(3) 0.004(3)
C915 0.043(4) 0.036(5) 0.061(5) -0.003(4) -0.023(3) 0.010(3)
C916 0.059(5) 0.063(6) 0.054(5) -0.003(5) -0.017(4) 0.013(4)
C917 0.071(5) 0.051(6) 0.060(5) 0.025(4) -0.011(4) 0.011(5)
C918 0.081(5) 0.034(5) 0.075(6) 0.008(4) -0.017(5) -0.009(4)
C919 0.072(5) 0.041(5) 0.045(4) -0.005(4) -0.010(4) 0.003(4)
C920 0.108(7) 0.061(6) 0.042(5) -0.002(4) -0.009(5) -0.009(5)
C921 0.136(9) 0.069(7) 0.057(6) 0.000(5) 0.017(6) 0.003(6)
C922 0.189(12) 0.077(8) 0.046(6) 0.003(5) -0.037(7) 0.031(8)
C923 0.159(10) 0.087(9) 0.064(7) 0.003(6) -0.049(7) 0.025(8)
C924 0.106(7) 0.076(7) 0.059(6) 0.001(5) -0.033(5) 0.014(5)
C925 0.046(4) 0.033(5) 0.046(4) -0.006(3) -0.007(3) -0.007(3)
C926 0.043(4) 0.049(5) 0.075(5) -0.019(4) -0.006(4) -0.012(4)
C927 0.037(4) 0.069(6) 0.084(6) -0.028(5) 0.001(4) -0.004(4)
C928 0.042(4) 0.047(5) 0.083(6) -0.036(4) 0.002(4) -0.003(4)
C929 0.047(4) 0.041(5) 0.065(5) -0.023(4) -0.012(3) -0.009(4)
C930 0.037(4) 0.042(5) 0.067(5) -0.007(4) -0.013(3) 0.000(3)
C931 0.057(5) 0.037(5) 0.074(5) -0.017(4) 0.001(4) 0.007(4)
C932 0.067(6) 0.086(8) 0.090(7) -0.013(6) -0.027(5) 0.044(5)
C933 0.084(6) 0.131(10) 0.127(9) -0.063(8) -0.070(6) 0.062(6)
C934 0.056(5) 0.103(8) 0.088(6) -0.047(5) -0.045(4) 0.031(5)
B1 0.055(5) 0.024(5) 0.068(6) -0.008(4) 0.002(4) 0.007(4)
B2 0.052(5) 0.041(6) 0.067(6) -0.013(5) -0.034(4) 0.007(4)
Ce3 0.03027(19) 0.0220(2) 0.03056(18) -0.00173(15) -0.01565(14) -0.00298(15)
Ce4 0.02758(18) 0.0253(2) 0.02518(17) -0.00253(15) -0.00766(14) 0.00329(15)
O6 0.027(2) 0.029(3) 0.030(2) 0.0008(18) -0.0121(16) -0.0069(18)
O7 0.037(2) 0.022(3) 0.027(2) 0.0009(18) -0.0143(17) -0.0087(18)
O8 0.037(2) 0.020(2) 0.026(2) 0.0022(18) -0.0021(17) 0.0053(18)
O9 0.025(2) 0.024(3) 0.027(2) -0.0014(18) -0.0052(16) 0.0017(17)
N8 0.039(3) 0.033(4) 0.048(3) 0.001(3) -0.016(2) 0.002(3)
N9 0.040(3) 0.030(4) 0.040(3) -0.003(3) -0.014(2) -0.003(3)
N10 0.046(3) 0.035(4) 0.031(3) -0.005(3) -0.018(2) -0.005(3)
N11 0.035(3) 0.033(4) 0.038(3) -0.008(3) -0.019(2) -0.001(2)
N12 0.038(3) 0.074(5) 0.049(3) -0.005(3) -0.016(3) -0.004(3)
N13 0.041(3) 0.046(4) 0.029(3) -0.001(3) -0.005(2) 0.002(3)
N14 0.038(3) 0.032(4) 0.038(3) -0.006(3) -0.008(2) 0.005(3)
N15 0.039(3) 0.025(3) 0.038(3) -0.002(2) -0.016(2) -0.003(2)
C1A 0.023(3) 0.024(4) 0.020(3) -0.008(3) -0.006(2) 0.000(3)
C2A 0.019(3) 0.026(4) 0.023(3) -0.005(3) -0.007(2) 0.000(2)
C3A 0.019(3) 0.031(4) 0.043(4) 0.013(3) -0.010(3) -0.009(3)
C4A 0.030(3) 0.036(4) 0.036(3) 0.023(3) -0.011(3) -0.009(3)
C5A 0.019(3) 0.021(4) 0.028(3) -0.007(3) -0.004(2) 0.000(2)
C6A 0.021(3) 0.047(5) 0.025(3) 0.003(3) -0.001(2) -0.003(3)
C7A 0.027(3) 0.049(5) 0.021(3) 0.005(3) 0.000(2) -0.006(3)
C8A 0.019(3) 0.021(4) 0.025(3) -0.002(3) -0.004(2) 0.003(2)
C50 0.017(3) 0.023(4) 0.028(3) 0.004(3) -0.010(2) 0.003(2)
C51 0.017(3) 0.014(3) 0.040(3) 0.002(3) -0.010(2) 0.003(2)
C52 0.026(3) 0.021(4) 0.047(4) 0.004(3) -0.009(3) 0.004(3)
C53 0.034(4) 0.038(5) 0.035(4) 0.004(3) 0.010(3) 0.004(3)
C54 0.040(4) 0.038(5) 0.028(3) 0.001(3) -0.007(3) 0.010(3)
C55 0.033(3) 0.027(4) 0.030(3) -0.008(3) -0.009(3) 0.003(3)
C60 0.019(3) 0.026(4) 0.024(3) 0.000(3) -0.010(2) 0.001(3)
C61 0.023(3) 0.025(4) 0.028(3) -0.004(3) -0.008(2) -0.005(3)
C62 0.031(3) 0.026(4) 0.029(3) -0.002(3) -0.014(3) -0.011(3)
C63 0.033(3) 0.025(4) 0.034(3) 0.003(3) -0.005(3) -0.009(3)
C64 0.023(3) 0.028(4) 0.036(3) -0.009(3) -0.010(2) -0.002(3)
C65 0.032(3) 0.033(4) 0.025(3) -0.004(3) -0.009(2) -0.006(3)
C70 0.018(3) 0.024(4) 0.024(3) -0.002(3) -0.003(2) -0.002(3)
C71 0.024(3) 0.018(4) 0.019(3) 0.000(2) -0.003(2) -0.004(3)
C72 0.025(3) 0.031(4) 0.025(3) 0.003(3) -0.006(2) -0.005(3)
C73 0.035(3) 0.021(4) 0.034(3) 0.006(3) -0.013(3) -0.013(3)
C74 0.030(3) 0.025(4) 0.034(3) -0.011(3) -0.007(3) 0.004(3)
C75 0.023(3) 0.028(4) 0.035(3) -0.007(3) -0.002(2) 0.002(3)
C80 0.021(3) 0.021(4) 0.025(3) 0.001(3) -0.007(2) -0.001(3)
C81 0.024(3) 0.033(4) 0.026(3) -0.003(3) -0.002(2) -0.007(3)
C82 0.030(3) 0.028(4) 0.032(3) 0.003(3) -0.007(3) 0.001(3)
C83 0.043(4) 0.049(5) 0.027(3) -0.004(3) -0.004(3) 0.007(3)
C84 0.049(4) 0.047(5) 0.027(3) -0.006(3) -0.007(3) 0.008(3)
C85 0.032(3) 0.036(4) 0.031(3) -0.003(3) -0.007(3) -0.002(3)
C90A 0.089(10) 0.071(12) 0.020(6) -0.008(7) -0.013(6) 0.026(8)
C91A 0.180(16) 0.066(11) 0.066(9) -0.039(8) -0.037(11) -0.006(11)
C92A 0.23(2) 0.066(13) 0.019(7) -0.012(7) -0.019(10) 0.025(13)
C93A 0.116(14) 0.103(17) 0.054(10) -0.005(10) 0.024(9) 0.067(13)
C520 0.027(3) 0.040(5) 0.065(5) 0.006(4) -0.001(3) -0.009(3)
C521 0.028(4) 0.080(7) 0.122(7) -0.007(5) -0.032(4) -0.006(4)
C522 0.048(4) 0.045(5) 0.065(5) 0.000(4) -0.006(3) -0.016(4)
C523 0.053(5) 0.068(7) 0.107(7) -0.015(5) 0.027(4) -0.031(4)
C540 0.052(4) 0.054(5) 0.026(3) -0.007(3) -0.001(3) 0.010(4)
C541 0.160(8) 0.097(8) 0.063(6) -0.025(5) -0.061(6) 0.054(7)
C542 0.237(12) 0.061(7) 0.052(5) -0.032(5) -0.012(6) -0.016(8)
C543 0.077(6) 0.276(15) 0.069(6) -0.102(8) -0.010(5) 0.046(7)
C620 0.058(4) 0.029(4) 0.029(3) 0.009(3) -0.018(3) -0.017(3)
C621 0.058(4) 0.031(4) 0.034(3) 0.002(3) -0.023(3) -0.002(3)
C622 0.089(5) 0.045(5) 0.034(4) 0.013(3) -0.022(4) -0.030(4)
C623 0.052(4) 0.055(5) 0.028(3) -0.006(3) -0.009(3) -0.017(4)
C640 0.056(4) 0.027(4) 0.040(4) -0.009(3) -0.007(3) -0.014(3)
C641 0.126(8) 0.109(9) 0.100(7) -0.071(7) 0.017(6) -0.024(6)
C642 0.127(7) 0.039(6) 0.082(6) -0.019(5) -0.043(5) -0.014(5)
C643 0.182(10) 0.061(7) 0.227(12) -0.059(8) -0.171(10) 0.021(7)
C720 0.025(3) 0.031(4) 0.041(4) 0.005(3) -0.005(3) -0.006(3)
C721 0.031(3) 0.041(5) 0.039(4) 0.001(3) 0.004(3) 0.006(3)
C722 0.022(3) 0.057(5) 0.062(5) 0.008(4) -0.014(3) 0.001(3)
C723 0.028(3) 0.042(5) 0.067(5) -0.003(4) -0.004(3) -0.010(3)
C740 0.043(4) 0.027(4) 0.055(4) -0.004(3) -0.013(3) -0.003(3)
C741 0.094(12) 0.017(8) 0.072(10) 0.005(7) -0.024(8) 0.000(7)
C742 0.121(16) 0.042(11) 0.083(13) -0.037(10) -0.054(13) 0.023(10)
C743 0.055(9) 0.031(9) 0.084(13) -0.008(8) 0.009(8) 0.011(7)
C744 0.063(12) 0.041(14) 0.096(17) -0.022(12) -0.018(13) -0.011(10)
C745 0.064(13) 0.053(13) 0.062(12) -0.030(10) 0.011(9) -0.005(10)
C746 0.072(15) 0.027(12) 0.107(18) -0.027(12) -0.027(14) 0.011(10)
C820 0.063(4) 0.034(5) 0.033(4) 0.003(3) -0.010(3) -0.004(4)
C821 0.073(5) 0.036(5) 0.052(4) 0.016(4) -0.009(4) -0.020(4)
C822 0.054(4) 0.037(5) 0.065(5) 0.014(4) -0.016(4) 0.013(4)
C823 0.072(5) 0.049(5) 0.042(4) 0.016(4) -0.002(4) -0.001(4)
C840 0.047(18) 0.06(2) 0.07(2) -0.043(15) 0.025(13) -0.009(14)
C841 0.057(17) 0.11(3) 0.06(2) -0.06(2) 0.021(15) -0.009(17)
C842 0.08(3) 0.07(3) 0.09(3) -0.070(19) 0.00(2) 0.01(2)
C843 0.13(3) 0.08(2) 0.055(15) -0.050(13) 0.047(15) -0.019(15)
C939 0.086(5) 0.046(6) 0.067(5) -0.012(5) -0.043(4) 0.024(5)
C940 0.117(7) 0.046(6) 0.103(8) -0.014(6) -0.058(6) 0.026(5)
C941 0.072(6) 0.058(7) 0.101(8) 0.028(6) -0.032(5) -0.001(5)
C942 0.070(5) 0.067(7) 0.052(5) 0.017(5) -0.013(4) 0.022(5)
C943 0.049(4) 0.046(5) 0.046(4) 0.001(4) -0.019(3) 0.018(3)
C944 0.041(4) 0.099(7) 0.065(5) -0.035(5) -0.023(4) 0.003(4)
C945 0.042(5) 0.101(8) 0.103(7) -0.039(6) -0.027(4) 0.002(5)
C946 0.038(5) 0.085(8) 0.131(8) -0.042(6) 0.005(5) -0.010(5)
C947 0.044(5) 0.134(10) 0.134(8) -0.099(7) 0.003(5) -0.008(5)
C948 0.044(4) 0.069(6) 0.086(6) -0.038(5) -0.013(4) -0.009(4)
C949 0.058(4) 0.041(5) 0.041(4) -0.010(3) -0.026(3) -0.005(4)
C950 0.088(5) 0.043(5) 0.043(4) -0.001(4) -0.021(4) -0.017(4)
C951 0.079(5) 0.040(5) 0.033(4) -0.011(3) -0.030(4) 0.024(4)
C952 0.046(4) 0.070(6) 0.042(4) -0.015(4) -0.020(3) 0.011(4)
C953 0.041(4) 0.059(5) 0.037(4) -0.017(4) -0.012(3) 0.000(3)
C954 0.055(4) 0.051(5) 0.069(5) -0.022(4) -0.039(4) 0.017(4)
C955 0.080(5) 0.071(7) 0.094(6) -0.037(5) -0.071(5) 0.032(5)
C956 0.055(4) 0.044(5) 0.080(6) -0.018(4) -0.030(4) 0.019(4)
C957 0.059(4) 0.043(5) 0.054(4) -0.016(4) -0.025(4) 0.006(4)
C958 0.048(4) 0.038(5) 0.046(4) -0.006(3) -0.026(3) 0.005(3)
C959 0.050(5) 0.078(8) 0.330(15) -0.089(9) -0.083(7) 0.015(5)
C960 0.059(7) 0.126(12) 0.32(2) 0.013(11) -0.097(10) -0.016(6)
C961 0.091(8) 0.32(2) 0.152(13) 0.039(11) -0.075(9) -0.071(10)
C962 0.094(8) 0.40(2) 0.138(10) -0.134(13) -0.041(7) -0.048(10)
C963 0.057(5) 0.200(12) 0.114(8) -0.087(8) -0.029(5) -0.003(6)
C964 0.042(4) 0.063(6) 0.039(4) -0.004(4) -0.012(3) 0.008(4)
C965 0.049(4) 0.065(6) 0.038(4) 0.010(4) -0.019(3) 0.000(4)
C966 0.058(5) 0.081(7) 0.032(4) 0.003(4) -0.014(3) -0.015(4)
C967 0.070(5) 0.076(6) 0.028(4) -0.012(4) -0.007(3) -0.008(4)
C968 0.064(4) 0.049(5) 0.032(4) 0.000(3) -0.010(3) 0.004(4)
C969 0.037(4) 0.042(5) 0.045(4) -0.007(3) -0.008(3) 0.004(3)
C970 0.050(5) 0.050(6) 0.062(5) -0.009(4) -0.020(4) 0.015(4)
C971 0.032(4) 0.068(7) 0.078(6) -0.018(5) -0.006(4) 0.010(4)
C972 0.049(5) 0.047(6) 0.095(6) 0.000(5) 0.004(4) -0.006(4)
C973 0.050(5) 0.033(5) 0.069(5) 0.001(4) 0.002(4) 0.009(4)
C974 0.054(4) 0.042(5) 0.046(4) -0.006(3) -0.023(3) -0.004(4)
C975 0.070(5) 0.050(6) 0.059(5) 0.004(4) -0.037(4) -0.002(4)
C976 0.099(6) 0.068(7) 0.055(5) -0.006(5) -0.048(5) -0.023(5)
C977 0.098(6) 0.059(6) 0.041(4) -0.015(4) -0.017(4) -0.014(5)
C978 0.059(4) 0.034(5) 0.045(4) -0.006(3) -0.018(3) -0.007(3)
B3 0.042(4) 0.032(5) 0.055(5) -0.002(4) -0.012(4) -0.010(4)
B4 0.039(4) 0.018(4) 0.052(5) -0.002(4) -0.025(4) 0.001(3)
N16 0.109(6) 0.122(7) 0.065(5) 0.003(5) -0.009(4) 0.015(5)
C979 0.168(9) 0.132(9) 0.057(6) -0.010(7) -0.051(6) 0.054(8)
C980 0.371(18) 0.060(8) 0.081(8) 0.001(6) -0.130(11) 0.029(9)
C981 0.385(19) 0.072(8) 0.096(9) 0.026(7) -0.113(11) -0.056(10)
C982 0.230(12) 0.126(10) 0.069(7) 0.015(7) -0.069(8) -0.073(9)
C983 0.098(6) 0.078(7) 0.057(5) -0.001(5) -0.011(5) 0.005(5)
N17 0.349(14) 0.120(10) 0.091(8) 0.004(7) 0.008(9) -0.027(9)
C984 0.139(8) 0.122(10) 0.125(9) 0.046(7) -0.094(8) -0.034(7)
C985 0.163(10) 0.079(9) 0.310(18) 0.038(10) -0.132(12) -0.019(7)
C986 0.196(10) 0.101(9) 0.293(17) -0.091(9) -0.172(11) 0.018(8)
C987 0.348(15) 0.157(12) 0.076(9) -0.047(8) -0.094(11) 0.117(11)
C988 0.386(17) 0.099(10) 0.087(9) 0.015(7) 0.094(11) 0.101(10)
N18 0.254(14) 0.147(12) 0.123(9) -0.029(10) -0.136(9) 0.035(12)
C989 0.240(18) 0.059(9) 0.068(8) 0.000(7) -0.056(9) 0.028(10)
C990 0.156(12) 0.061(9) 0.077(8) 0.012(6) -0.010(7) 0.016(8)
C991 0.120(11) 0.162(16) 0.076(8) 0.024(10) -0.041(7) 0.020(11)
C992 0.139(12) 0.135(15) 0.082(9) -0.038(9) -0.068(9) 0.060(10)
C993 0.194(13) 0.076(10) 0.105(9) -0.018(7) -0.101(9) -0.018(9)
N19 0.059(4) 0.079(6) 0.101(6) -0.032(4) -0.025(4) 0.010(4)
C994 0.068(5) 0.075(7) 0.067(5) -0.016(5) -0.020(4) -0.003(5)
C995 0.069(6) 0.062(7) 0.070(6) -0.001(5) -0.007(5) 0.002(5)
C996 0.087(7) 0.102(9) 0.092(7) -0.038(6) -0.003(6) -0.004(6)
C997 0.073(6) 0.131(10) 0.074(6) -0.039(6) -0.019(5) -0.029(6)
C998 0.058(5) 0.092(8) 0.100(7) -0.016(6) -0.022(5) -0.008(5)
N20 0.104(6) 0.149(9) 0.100(6) -0.043(6) -0.033(5) 0.000(5)
C890 0.083(6) 0.216(13) 0.101(8) -0.100(8) -0.045(5) 0.053(7)
C891 0.112(8) 0.369(19) 0.190(12) -0.231(13) -0.111(8) 0.149(10)
C892 0.116(8) 0.296(16) 0.128(9) -0.146(10) -0.076(7) 0.096(9)
C893 0.070(5) 0.073(7) 0.086(6) -0.015(5) -0.022(4) 0.005(5)
C894 0.098(7) 0.182(12) 0.134(9) -0.113(9) -0.039(6) 0.033(7)

loop_
_atom_type_symbol
_atom_type_description
_atom_type_scat_dispersion_real
_atom_type_scat_dispersion_imag
_atom_type_scat_source
C C 0.0033 0.0016 'International Tables Vol C Tables 4.2.6.8 and 6.1.1.4'
H H 0.0000 0.0000 'International Tables Vol C Tables 4.2.6.8 and 6.1.1.4'
B B 0.0013 0.0007 'International Tables Vol C Tables 4.2.6.8 and 6.1.1.4'
Ce Ce -0.2486 2.6331 'International Tables Vol C Tables 4.2.6.8 and 6.1.1.4'
N N 0.0061 0.0033 'International Tables Vol C Tables 4.2.6.8 and 6.1.1.4'
O O 0.0106 0.0060 'International Tables Vol C Tables 4.2.6.8 and 6.1.1.4'

loop_
_exptl_crystal_face_index_h
_exptl_crystal_face_index_k
_exptl_crystal_face_index_l
_exptl_crystal_face_perp_dist
7 33 7 0.0802
-7 -33 -7 0.0802
19 -18 -9 0.1565
-19 18 9 0.1565
23 3 27 0.0273
-23 -3 -27 0.0273
26 7 -2 0.1647
-26 -7 2 0.1647

loop_
_geom_angle_atom_site_label_1
_geom_angle_atom_site_label_2
_geom_angle_atom_site_label_3
_geom_angle
O1 Ce1 O2 89.85(12)
O1 Ce1 N1 79.96(12)
O1 Ce1 N2 148.49(13)
O1 Ce1 N3 140.61(14)
O1 Ce1 N21A 83.7(3)
O1 Ce1 N21 76.68(18)
O1 Ce1 B1 95.74(17)
O2 Ce1 N1 85.33(13)
O2 Ce1 N2 99.30(14)
O2 Ce1 N3 77.01(14)
O2 Ce1 N21A 104.6(4)
O2 Ce1 N21 103.0(2)
O2 Ce1 B1 174.35(17)
N1 Ce1 N2 70.92(13)
N1 Ce1 N3 134.27(15)
N1 Ce1 N21A 160.9(3)
N1 Ce1 N21 155.12(18)
N1 Ce1 B1 94.8(2)
N3 Ce1 N2 70.87(14)
N3 Ce1 N21 70.60(19)
N3 Ce1 B1 99.0(2)
N21A Ce1 N2 122.1(3)
N21A Ce1 N3 64.7(3)
N21A Ce1 B1 76.9(4)
N21 Ce1 N2 129.2(2)
N21 Ce1 B1 79.2(2)
B1 Ce1 N2 75.46(18)
O3 Ce2 N0AA 82.97(15)
O3 Ce2 N4 123.19(14)
O3 Ce2 N6 74.41(14)
O3 Ce2 N7 78.58(14)
O3 Ce2 B2 157.9(2)
O3 Ce2 H2A 149.1(11)
O3 Ce2 H2B 133.9(5)
O3 Ce2 H2C 163.1(13)
O4 Ce2 O3 89.87(13)
O4 Ce2 N0AA 161.42(15)
O4 Ce2 N4 71.98(14)
O4 Ce2 N6 115.56(14)
O4 Ce2 N7 77.27(14)
O4 Ce2 B2 104.3(2)
O4 Ce2 H2A 120.8(12)
O4 Ce2 H2B 109.0(14)
O4 Ce2 H2C 79.6(4)
N0AA Ce2 H2A 68.6(14)
N0AA Ce2 H2B 65.8(13)
N0AA Ce2 H2C 103.0(5)
N4 Ce2 N0AA 126.12(15)
N4 Ce2 H2A 69.4(14)
N4 Ce2 H2B 102.8(4)
N4 Ce2 H2C 66.1(13)
N6 Ce2 N0AA 79.04(17)
N6 Ce2 N4 67.19(14)
N6 Ce2 N7 149.78(15)
N6 Ce2 B2 112.9(2)
N6 Ce2 H2A 88.0(4)
N6 Ce2 H2B 126.9(13)
N6 Ce2 H2C 122.1(14)
N7 Ce2 N0AA 84.50(16)
N7 Ce2 N4 141.47(14)
N7 Ce2 B2 88.0(2)
N7 Ce2 H2A 109.4(9)
N7 Ce2 H2B 66.0(8)
N7 Ce2 H2C 86.2(14)
B2 Ce2 N0AA 78.3(2)
B2 Ce2 N4 77.9(2)
B2 Ce2 H2A 25.1(3)
B2 Ce2 H2B 25.1(3)
B2 Ce2 H2C 25.1(3)
H2A Ce2 H2B 43.3(12)
H2A Ce2 H2C 44.3(11)
H2B Ce2 H2C 41.4(12)
C15 O1 Ce1 153.0(4)
C21 O2 Ce1 152.5(3)
C31 O3 Ce2 149.3(3)
C41 O4 Ce2 158.6(3)
C920 N0AA Ce2 120.1(5)
C924 N0AA Ce2 123.6(5)
C924 N0AA C920 116.0(7)
C900 N1 Ce1 116.2(4)
C900 N1 C904 116.0(5)
C904 N1 Ce1 127.4(4)
C905 N2 Ce1 128.2(5)
C905 N2 C909 113.6(5)
C909 N2 Ce1 118.0(4)
C910 N3 Ce1 120.8(5)
C910 N3 C914 116.8(6)
C914 N3 Ce1 121.2(4)
C915 N4 Ce2 115.5(4)
C919 N4 Ce2 125.2(4)
C919 N4 C915 116.1(6)
C925 N6 Ce2 121.1(4)
C929 N6 Ce2 121.5(4)
C929 N6 C925 117.1(5)
C930 N7 Ce2 116.3(4)
C934 N7 Ce2 128.4(5)
C934 N7 C930 115.2(6)
C850 N21A Ce1 124.6(5)
C850 N21A C854 120.0
C854 N21A Ce1 114.6(5)
N21A C850 H850 120.0
N21A C850 C851 120.0
C851 C850 H850 120.0
C850 C851 H851 120.0
C852 C851 C850 120.0
C852 C851 H851 120.0
C851 C852 H852 120.0
C853 C852 C851 120.0
C853 C852 H852 120.0
C852 C853 H853 120.0
C852 C853 C854 120.0
C854 C853 H853 120.0
N21A C854 H854 120.0
C853 C854 N21A 120.0
C853 C854 H854 120.0
C2 C1 H1 106.4
C2 C1 C14 112.2(4)
C14 C1 H1 106.4
C20 C1 H1 106.4
C20 C1 C2 112.8(4)
C20 C1 C14 112.0(4)
C3 C2 C1 121.1(5)
C7 C2 C1 122.7(5)
C7 C2 C3 116.0(5)
C2 C3 H3 118.9
C2 C3 C4 122.2(5)
C4 C3 H3 118.9
C3 C4 H4 119.2
C3 C4 C5 121.5(5)
C5 C4 H4 119.2
C4 C5 C8 120.9(5)
C6 C5 C4 115.7(5)
C6 C5 C8 123.1(5)
C5 C6 H6 118.6
C5 C6 C7 122.8(5)
C7 C6 H6 118.6
C2 C7 C6 121.5(5)
C2 C7 H7 119.3
C6 C7 H7 119.3
C5 C8 H8 105.3
C5 C8 C30 112.8(4)
C5 C8 C40 114.1(4)
C30 C8 H8 105.3
C40 C8 H8 105.3
C40 C8 C30 113.0(4)
C15 C14 C1 121.6(4)
C19 C14 C1 117.8(5)
C19 C14 C15 120.6(5)
O1 C15 C14 120.0(5)
O1 C15 C16 121.5(5)
C14 C15 C16 118.5(5)
C15 C16 C120 122.2(5)
C17 C16 C15 117.7(5)
C17 C16 C120 120.1(5)
C16 C17 H17 117.6
C18 C17 C16 124.8(5)
C18 C17 H17 117.6
C17 C18 C140 121.6(5)
C19 C18 C17 115.9(5)
C19 C18 C140 122.4(6)
C14 C19 H19 118.8
C18 C19 C14 122.3(5)
C18 C19 H19 118.8
C21 C20 C1 121.8(5)
C25 C20 C1 119.5(4)
C25 C20 C21 118.7(5)
O2 C21 C20 119.0(5)
O2 C21 C22 121.3(4)
C20 C21 C22 119.6(5)
C21 C22 C220 122.3(5)
C23 C22 C21 118.0(5)
C23 C22 C220 119.6(5)
C22 C23 H23 117.9
C22 C23 C24 124.2(5)
C24 C23 H23 117.9
C23 C24 C240 123.8(5)
C25 C24 C23 115.3(5)
C25 C24 C240 121.0(5)
C20 C25 C24 124.0(5)
C20 C25 H25 118.0
C24 C25 H25 118.0
C31 C30 C8 121.0(5)
C35 C30 C8 118.9(5)
C35 C30 C31 120.1(5)
O3 C31 C30 119.9(5)
O3 C31 C32 121.8(5)
C30 C31 C32 118.3(5)
C31 C32 C320 122.0(5)
C33 C32 C31 117.7(5)
C33 C32 C320 120.1(5)
C32 C33 H33 117.6
C32 C33 C34 124.8(6)
C34 C33 H33 117.6
C33 C34 C340 123.7(6)
C35 C34 C33 115.9(5)
C35 C34 C340 120.4(5)
C30 C35 H35 118.5
C34 C35 C30 123.1(5)
C34 C35 H35 118.5
C41 C40 C8 119.6(5)
C45 C40 C8 120.5(5)
C45 C40 C41 119.9(5)
O4 C41 C40 119.9(4)
O4 C41 C42 121.0(5)
C40 C41 C42 119.1(5)
C41 C42 C420 121.6(5)
C43 C42 C41 117.1(5)
C43 C42 C420 121.3(5)
C42 C43 H43 117.5
C44 C43 C42 124.9(5)
C44 C43 H43 117.5
C43 C44 C440 122.8(5)
C45 C44 C43 115.3(5)
C45 C44 C440 121.9(5)
C40 C45 H45 118.3
C44 C45 C40 123.4(5)
C44 C45 H45 118.3
C86A C85A H85A 120.0
C86A C85A N21 120.0
N21 C85A H85A 120.0
C85A C86A H86A 120.0
C85A C86A C87A 120.0
C87A C86A H86A 120.0
C86A C87A H87A 120.0
C88A C87A C86A 120.0
C88A C87A H87A 120.0
C87A C88A H88A 120.0
C87A C88A C89A 120.0
C89A C88A H88A 120.0
C88A C89A H89A 120.0
N21 C89A C88A 120.0
N21 C89A H89A 120.0
C85A N21 Ce1 133.7(4)
C89A N21 Ce1 106.2(4)
C89A N21 C85A 120.0
C16 C120 C121 112.3(5)
C122 C120 C16 111.0(5)
C122 C120 C121 106.7(5)
C123 C120 C16 109.2(5)
C123 C120 C121 106.6(5)
C123 C120 C122 111.0(5)
C120 C121 H12A 109.5
C120 C121 H12B 109.5
C120 C121 H12C 109.5
H12A C121 H12B 109.5
H12A C121 H12C 109.5
H12B C121 H12C 109.5
C120 C122 H12D 109.5
C120 C122 H12E 109.5
C120 C122 H12F 109.5
H12D C122 H12E 109.5
H12D C122 H12F 109.5
H12E C122 H12F 109.5
C120 C123 H12G 109.5
C120 C123 H12H 109.5
C120 C123 H12I 109.5
H12G C123 H12H 109.5
H12G C123 H12I 109.5
H12H C123 H12I 109.5
C141 C140 C18 110.2(5)
C141 C140 C142 108.7(6)
C141 C140 C143 107.8(7)
C142 C140 C18 110.8(6)
C142 C140 C143 107.1(6)
C143 C140 C18 112.3(5)
C140 C141 H14A 109.5
C140 C141 H14B 109.5
C140 C141 H14C 109.5
H14A C141 H14B 109.5
H14A C141 H14C 109.5
H14B C141 H14C 109.5
C140 C142 H14D 109.5
C140 C142 H14E 109.5
C140 C142 H14F 109.5
H14D C142 H14E 109.5
H14D C142 H14F 109.5
H14E C142 H14F 109.5
C140 C143 H14G 109.5
C140 C143 H14H 109.5
C140 C143 H14I 109.5
H14G C143 H14H 109.5
H14G C143 H14I 109.5
H14H C143 H14I 109.5
C22 C220 C222 108.9(4)
C221 C220 C22 110.5(4)
C221 C220 C222 110.4(5)
C221 C220 C223 107.0(5)
C223 C220 C22 112.8(5)
C223 C220 C222 107.1(5)
C220 C221 H22A 109.5
C220 C221 H22B 109.5
C220 C221 H22C 109.5
H22A C221 H22B 109.5
H22A C221 H22C 109.5
H22B C221 H22C 109.5
C220 C222 H22D 109.5
C220 C222 H22E 109.5
C220 C222 H22F 109.5
H22D C222 H22E 109.5
H22D C222 H22F 109.5
H22E C222 H22F 109.5
C220 C223 H22G 109.5
C220 C223 H22H 109.5
C220 C223 H22I 109.5
H22G C223 H22H 109.5
H22G C223 H22I 109.5
H22H C223 H22I 109.5
C24 C240 C242 108.4(5)
C241 C240 C24 112.4(5)
C241 C240 C242 107.3(6)
C243 C240 C24 112.5(5)
C243 C240 C241 109.2(7)
C243 C240 C242 106.9(7)
C240 C241 H24A 109.5
C240 C241 H24B 109.5
C240 C241 H24C 109.5
H24A C241 H24B 109.5
H24A C241 H24C 109.5
H24B C241 H24C 109.5
C240 C242 H24D 109.5
C240 C242 H24E 109.5
C240 C242 H24F 109.5
H24D C242 H24E 109.5
H24D C242 H24F 109.5
H24E C242 H24F 109.5
C240 C243 H24G 109.5
C240 C243 H24H 109.5
C240 C243 H24I 109.5
H24G C243 H24H 109.5
H24G C243 H24I 109.5
H24H C243 H24I 109.5
C321 C320 C32 111.0(5)
C321 C320 C322 110.2(5)
C322 C320 C32 108.2(5)
C323 C320 C32 113.4(5)
C323 C320 C321 106.7(5)
C323 C320 C322 107.4(5)
C320 C321 H32A 109.5
C320 C321 H32B 109.5
C320 C321 H32C 109.5
H32A C321 H32B 109.5
H32A C321 H32C 109.5
H32B C321 H32C 109.5
C320 C322 H32D 109.5
C320 C322 H32E 109.5
C320 C322 H32F 109.5
H32D C322 H32E 109.5
H32D C322 H32F 109.5
H32E C322 H32F 109.5
C320 C323 H32G 109.5
C320 C323 H32H 109.5
C320 C323 H32I 109.5
H32G C323 H32H 109.5
H32G C323 H32I 109.5
H32H C323 H32I 109.5
C34 C340 C342 112.0(5)
C341 C340 C34 109.7(5)
C341 C340 C342 105.8(5)
C343 C340 C34 110.8(5)
C343 C340 C341 110.9(6)
C343 C340 C342 107.5(6)
C340 C341 H34A 109.5
C340 C341 H34B 109.5
C340 C341 H34C 109.5
H34A C341 H34B 109.5
H34A C341 H34C 109.5
H34B C341 H34C 109.5
C340 C342 H34D 109.5
C340 C342 H34E 109.5
C340 C342 H34F 109.5
H34D C342 H34E 109.5
H34D C342 H34F 109.5
H34E C342 H34F 109.5
C340 C343 H34G 109.5
C340 C343 H34H 109.5
C340 C343 H34I 109.5
H34G C343 H34H 109.5
H34G C343 H34I 109.5
H34H C343 H34I 109.5
C42 C420 C421 110.1(5)
C42 C420 C423 112.7(5)
C421 C420 C423 106.3(5)
C422 C420 C42 110.5(5)
C422 C420 C421 108.9(5)
C422 C420 C423 108.1(5)
C420 C421 H42A 109.5
C420 C421 H42B 109.5
C420 C421 H42C 109.5
H42A C421 H42B 109.5
H42A C421 H42C 109.5
H42B C421 H42C 109.5
C420 C422 H42D 109.5
C420 C422 H42E 109.5
C420 C422 H42F 109.5
H42D C422 H42E 109.5
H42D C422 H42F 109.5
H42E C422 H42F 109.5
C420 C423 H42G 109.5
C420 C423 H42H 109.5
C420 C423 H42I 109.5
H42G C423 H42H 109.5
H42G C423 H42I 109.5
H42H C423 H42I 109.5
C441 C440 C44 112.1(6)
C442 C440 C44 110.2(6)
C442 C440 C441 108.2(7)
C442 C440 C443 109.2(7)
C443 C440 C44 112.1(6)
C443 C440 C441 104.9(7)
C440 C441 H44A 109.5
C440 C441 H44B 109.5
C440 C441 H44C 109.5
H44A C441 H44B 109.5
H44A C441 H44C 109.5
H44B C441 H44C 109.5
C440 C442 H44D 109.5
C440 C442 H44E 109.5
C440 C442 H44F 109.5
H44D C442 H44E 109.5
H44D C442 H44F 109.5
H44E C442 H44F 109.5
C440 C443 H44G 109.5
C440 C443 H44H 109.5
C440 C443 H44I 109.5
H44G C443 H44H 109.5
H44G C443 H44I 109.5
H44H C443 H44I 109.5
N1 C900 H900 118.3
N1 C900 C901 123.4(6)
C901 C900 H900 118.3
C900 C901 H901 120.6
C902 C901 C900 118.8(6)
C902 C901 H901 120.6
C901 C902 H902 120.6
C903 C902 C901 118.7(6)
C903 C902 H902 120.6
C902 C903 H903 120.5
C902 C903 C904 119.1(6)
C904 C903 H903 120.5
N1 C904 C903 124.0(6)
N1 C904 H904 118.0
C903 C904 H904 118.0
N2 C905 H905 117.2
N2 C905 C906 125.5(7)
C906 C905 H905 117.2
C905 C906 H906 120.8
C907 C906 C905 118.4(7)
C907 C906 H906 120.8
C906 C907 H907 120.3
C908 C907 C906 119.5(7)
C908 C907 H907 120.3
C907 C908 H908 121.2
C907 C908 C909 117.6(7)
C909 C908 H908 121.2
N2 C909 C908 125.3(6)
N2 C909 H909 117.3
C908 C909 H909 117.3
N3 C910 H910 118.6
N3 C910 C911 122.8(8)
C911 C910 H910 118.6
C910 C911 H911 120.1
C912 C911 C910 119.9(8)
C912 C911 H911 120.1
C911 C912 H912 121.2
C913 C912 C911 117.6(7)
C913 C912 H912 121.2
C912 C913 H913 120.6
C912 C913 C914 118.8(7)
C914 C913 H913 120.6
N3 C914 C913 124.0(6)
N3 C914 H914 118.0
C913 C914 H914 118.0
N4 C915 H915 118.2
N4 C915 C916 123.6(7)
C916 C915 H915 118.2
C915 C916 H916 120.3
C917 C916 C915 119.5(7)
C917 C916 H916 120.3
C916 C917 H917 120.6
C916 C917 C918 118.7(7)
C918 C917 H917 120.6
C917 C918 H918 121.0
C917 C918 C919 118.0(8)
C919 C918 H918 121.0
N4 C919 C918 124.1(7)
N4 C919 H919 117.9
C918 C919 H919 117.9
N0AA C920 H920 118.2
N0AA C920 C921 123.5(9)
C921 C920 H920 118.2
C920 C921 H921 121.3
C922 C921 C920 117.3(9)
C922 C921 H921 121.3
C921 C922 H922 119.5
C923 C922 C921 121.0(10)
C923 C922 H922 119.5
C922 C923 H923 121.5
C922 C923 C924 117.0(10)
C924 C923 H923 121.5
N0AA C924 C923 125.2(9)
N0AA C924 H924 117.4
C923 C924 H924 117.4
N6 C925 H925 118.8
N6 C925 C926 122.4(6)
C926 C925 H925 118.8
C925 C926 H926 120.3
C927 C926 C925 119.4(7)
C927 C926 H926 120.3
C926 C927 H927 120.2
C926 C927 C928 119.7(6)
C928 C927 H927 120.2
C927 C928 H928 121.1
C927 C928 C929 117.9(6)
C929 C928 H928 121.1
N6 C929 C928 123.6(6)
N6 C929 H929 118.2
C928 C929 H929 118.2
N7 C930 H930 117.8
N7 C930 C931 124.5(7)
C931 C930 H930 117.8
C930 C931 H931 120.8
C932 C931 C930 118.3(7)
C932 C931 H931 120.8
C931 C932 H932 121.3
C931 C932 C933 117.4(7)
C933 C932 H932 121.3
C932 C933 H933 119.6
C934 C933 C932 120.8(8)
C934 C933 H933 119.6
N7 C934 C933 123.8(7)
N7 C934 H934 118.1
C933 C934 H934 118.1
Ce1 B1 H1B 71.3(11)
Ce1 B1 H1C 71.2(10)
Ce1 B1 H1D 73.8(11)
Ce1 B1 H1E 172.0(15)
H1B B1 H1C 106.9(16)
H1B B1 H1D 117.0(17)
H1B B1 H1E 106.7(16)
H1C B1 H1D 109.0(16)
H1C B1 H1E 102.5(15)
H1D B1 H1E 113.5(17)
Ce2 B2 H2A 68(2)
Ce2 B2 H2B 68(2)
Ce2 B2 H2C 69(2)
Ce2 B2 H2D 171(3)
H2A B2 H2B 108(4)
H2A B2 H2C 112(4)
H2A B2 H2D 104(4)
H2B B2 H2C 102(4)
H2B B2 H2D 111(4)
H2C B2 H2D 120(4)
O6 Ce3 O7 89.63(13)
O6 Ce3 N8 74.32(14)
O6 Ce3 N9 127.73(13)
O6 Ce3 N10 155.59(13)
O6 Ce3 N11 79.76(13)
O6 Ce3 H3B 117.1(10)
O6 Ce3 H3C 94.7(10)
O6 Ce3 B3 98.21(17)
O7 Ce3 N8 114.33(14)
O7 Ce3 N9 73.76(14)
O7 Ce3 N10 93.25(14)
O7 Ce3 N11 77.54(13)
O7 Ce3 H3B 152.6(8)
O7 Ce3 H3C 144.6(4)
O7 Ce3 B3 166.87(18)
N8 Ce3 N10 125.57(15)
N8 Ce3 H3B 71.0(13)
N8 Ce3 H3C 100.6(5)
N8 Ce3 B3 78.11(19)
N9 Ce3 N8 68.96(14)
N9 Ce3 N10 76.11(14)
N9 Ce3 H3B 84.4(4)
N9 Ce3 H3C 127.2(8)
N9 Ce3 B3 108.82(18)
N10 Ce3 H3B 65.1(13)
N10 Ce3 H3C 69.5(10)
N10 Ce3 B3 75.29(19)
N11 Ce3 N8 151.13(14)
N11 Ce3 N9 139.19(15)
N11 Ce3 N10 77.22(14)
N11 Ce3 H3B 111.2(10)
N11 Ce3 H3C 68.8(4)
N11 Ce3 B3 93.43(18)
H3B Ce3 H3C 45.3(7)
B3 Ce3 H3B 24.7(3)
B3 Ce3 H3C 24.7(3)
O8 Ce4 O9 90.99(12)
O8 Ce4 N12 77.80(14)
O8 Ce4 N13 135.84(13)
O8 Ce4 N14 152.51(13)
O8 Ce4 N15 80.82(13)
O8 Ce4 H4B 71.7(8)
O8 Ce4 H4C 91.6(13)
O8 Ce4 H4D 113.1(9)
O8 Ce4 B4 93.58(18)
O9 Ce4 N12 107.01(15)
O9 Ce4 N13 76.78(14)
O9 Ce4 N14 97.78(14)
O9 Ce4 N15 80.51(14)
O9 Ce4 H4B 162.0(5)
O9 Ce4 H4C 149.0(4)
O9 Ce4 H4D 154.2(5)
O9 Ce4 B4 172.25(16)
N12 Ce4 N14 123.46(15)
N12 Ce4 H4B 65.2(12)
N12 Ce4 H4C 103.7(5)
N12 Ce4 H4D 71.4(13)
N12 Ce4 B4 80.10(19)
N13 Ce4 N12 66.15(15)
N13 Ce4 N14 71.65(14)
N13 Ce4 H4B 111.9(14)
N13 Ce4 H4C 120.4(11)
N13 Ce4 H4D 79.3(4)
N13 Ce4 B4 103.98(19)
N14 Ce4 H4B 100.0(4)
N14 Ce4 H4C 67.8(13)
N14 Ce4 H4D 65.2(13)
N15 Ce4 N12 157.39(15)
N15 Ce4 N13 136.25(14)
N15 Ce4 N14 75.06(14)
N15 Ce4 H4B 101.1(14)
N15 Ce4 H4C 69.4(4)
N15 Ce4 H4D 111.2(11)
N15 Ce4 B4 94.05(18)
H4B Ce4 H4C 40.7(12)
H4B Ce4 H4D 41.6(12)
H4C Ce4 H4D 44.6(10)
B4 Ce4 N14 75.38(18)
B4 Ce4 H4B 24.6(3)
B4 Ce4 H4C 24.7(3)
B4 Ce4 H4D 24.7(3)
C51 O6 Ce3 157.4(3)
C61 O7 Ce3 151.4(3)
C81 O8 Ce4 147.6(3)
C71 O9 Ce4 155.3(3)
C939 N8 Ce3 120.0(4)
C939 N8 C943 116.3(6)
C943 N8 Ce3 120.9(4)
C944 N9 Ce3 115.6(4)
C948 N9 Ce3 127.6(4)
C948 N9 C944 116.4(5)
C949 N10 Ce3 118.8(4)
C949 N10 C953 115.9(5)
C953 N10 Ce3 124.4(4)
C954 N11 Ce3 125.6(4)
C954 N11 C958 116.2(5)
C958 N11 Ce3 117.6(4)
C959 N12 Ce4 121.8(6)
C959 N12 C963 113.1(7)
C963 N12 Ce4 124.1(5)
C964 N13 Ce4 119.0(4)
C964 N13 C968 116.9(5)
C968 N13 Ce4 122.2(4)
C969 N14 Ce4 125.4(4)
C973 N14 Ce4 117.8(4)
C973 N14 C969 116.1(5)
C974 N15 Ce4 127.8(4)
C974 N15 C978 116.7(5)
C978 N15 Ce4 115.0(4)
C2A C1A H1A 105.0
C2A C1A C60 112.4(4)
C50 C1A H1A 105.0
C50 C1A C2A 114.9(4)
C50 C1A C60 113.4(4)
C60 C1A H1A 105.0
C3A C2A C1A 122.4(5)
C7A C2A C1A 121.0(5)
C7A C2A C3A 116.4(5)
C2A C3A H3A 119.1
C2A C3A C4A 121.7(5)
C4A C3A H3A 119.1
C3A C4A H4A 119.1
C5A C4A C3A 121.8(5)
C5A C4A H4A 119.1
C4A C5A C8A 122.5(5)
C6A C5A C4A 116.4(5)
C6A C5A C8A 120.9(5)
C5A C6A H6A 119.0
C5A C6A C7A 122.0(5)
C7A C6A H6A 119.0
C2A C7A C6A 121.5(5)
C2A C7A H7A 119.2
C6A C7A H7A 119.2
C5A C8A H8A 106.3
C70 C8A C5A 112.3(4)
C70 C8A H8A 106.3
C80 C8A C5A 113.7(4)
C80 C8A H8A 106.3
C80 C8A C70 111.5(4)
C51 C50 C1A 119.6(5)
C55 C50 C1A 120.6(5)
C55 C50 C51 119.7(5)
O6 C51 C50 120.3(5)
O6 C51 C52 121.0(5)
C50 C51 C52 118.7(5)
C51 C52 C520 120.0(5)
C53 C52 C51 118.1(5)
C53 C52 C520 121.9(5)
C52 C53 H53 117.8
C52 C53 C54 124.3(5)
C54 C53 H53 117.8
C53 C54 C540 123.0(5)
C55 C54 C53 115.8(5)
C55 C54 C540 121.2(6)
C50 C55 C54 123.0(5)
C50 C55 H55 118.5
C54 C55 H55 118.5
C61 C60 C1A 121.6(5)
C65 C60 C1A 117.3(5)
C65 C60 C61 121.1(5)
O7 C61 C60 120.0(5)
O7 C61 C62 122.2(5)
C60 C61 C62 117.8(5)
C61 C62 C620 120.8(5)
C63 C62 C61 118.6(5)
C63 C62 C620 120.6(5)
C62 C63 H63 118.2
C62 C63 C64 123.7(6)
C64 C63 H63 118.2
C63 C64 C640 122.6(6)
C65 C64 C63 116.6(5)
C65 C64 C640 120.8(5)
C60 C65 H65 119.0
C64 C65 C60 122.0(5)
C64 C65 H65 119.0
C71 C70 C8A 118.8(5)
C75 C70 C8A 119.3(4)
C75 C70 C71 121.8(5)
O9 C71 C70 120.2(5)
O9 C71 C72 123.0(4)
C70 C71 C72 116.8(5)
C71 C72 C720 120.5(5)
C73 C72 C71 118.7(5)
C73 C72 C720 120.8(5)
C72 C73 H73 118.2
C72 C73 C74 123.6(5)
C74 C73 H73 118.2
C73 C74 C740 121.3(5)
C75 C74 C73 116.7(5)
C75 C74 C740 122.0(5)
C70 C75 C74 122.3(5)
C70 C75 H75 118.9
C74 C75 H75 118.9
C81 C80 C8A 121.4(5)
C85 C80 C8A 119.6(5)
C85 C80 C81 118.9(5)
O8 C81 C80 118.9(5)
O8 C81 C82 120.8(5)
C80 C81 C82 120.3(5)
C81 C82 C820 122.8(5)
C83 C82 C81 116.3(6)
C83 C82 C820 120.9(5)
C82 C83 H83 117.7
C84 C83 C82 124.6(6)
C84 C83 H83 117.7
C83 C84 C85 116.9(6)
C83 C84 C90A 125.4(7)
C83 C84 C840 118.8(12)
C85 C84 C90A 117.4(7)
C85 C84 C840 123.8(12)
C80 C85 C84 122.7(6)
C80 C85 H85 118.6
C84 C85 H85 118.6
C91A C90A C84 110.8(9)
C91A C90A C92A 104.5(11)
C91A C90A C93A 110.5(12)
C92A C90A C84 112.2(9)
C92A C90A C93A 111.1(12)
C93A C90A C84 107.9(10)
C90A C91A H91A 109.5
C90A C91A H91B 109.5
C90A C91A H91C 109.5
H91A C91A H91B 109.5
H91A C91A H91C 109.5
H91B C91A H91C 109.5
C90A C92A H92A 109.5
C90A C92A H92B 109.5
C90A C92A H92C 109.5
H92A C92A H92B 109.5
H92A C92A H92C 109.5
H92B C92A H92C 109.5
C90A C93A H93A 109.5
C90A C93A H93B 109.5
C90A C93A H93C 109.5
H93A C93A H93B 109.5
H93A C93A H93C 109.5
H93B C93A H93C 109.5
C521 C520 C52 110.1(5)
C521 C520 C522 110.7(6)
C521 C520 C523 107.7(5)
C522 C520 C52 109.9(5)
C523 C520 C52 112.4(6)
C523 C520 C522 105.9(5)
C520 C521 H52A 109.5
C520 C521 H52B 109.5
C520 C521 H52C 109.5
H52A C521 H52B 109.5
H52A C521 H52C 109.5
H52B C521 H52C 109.5
C520 C522 H52D 109.5
C520 C522 H52E 109.5
C520 C522 H52F 109.5
H52D C522 H52E 109.5
H52D C522 H52F 109.5
H52E C522 H52F 109.5
C520 C523 H52G 109.5
C520 C523 H52H 109.5
C520 C523 H52I 109.5
H52G C523 H52H 109.5
H52G C523 H52I 109.5
H52H C523 H52I 109.5
C541 C540 C54 109.4(6)
C541 C540 C542 109.4(7)
C541 C540 C543 109.8(7)
C542 C540 C54 111.4(6)
C542 C540 C543 105.8(7)
C543 C540 C54 111.0(6)
C540 C541 H54A 109.5
C540 C541 H54B 109.5
C540 C541 H54C 109.5
H54A C541 H54B 109.5
H54A C541 H54C 109.5
H54B C541 H54C 109.5
C540 C542 H54D 109.5
C540 C542 H54E 109.5
C540 C542 H54F 109.5
H54D C542 H54E 109.5
H54D C542 H54F 109.5
H54E C542 H54F 109.5
C540 C543 H54G 109.5
C540 C543 H54H 109.5
C540 C543 H54I 109.5
H54G C543 H54H 109.5
H54G C543 H54I 109.5
H54H C543 H54I 109.5
C62 C620 C623 108.7(5)
C621 C620 C62 111.4(5)
C621 C620 C622 106.4(5)
C621 C620 C623 111.0(5)
C622 C620 C62 112.4(5)
C622 C620 C623 107.0(5)
C620 C621 H62A 109.5
C620 C621 H62B 109.5
C620 C621 H62C 109.5
H62A C621 H62B 109.5
H62A C621 H62C 109.5
H62B C621 H62C 109.5
C620 C622 H62D 109.5
C620 C622 H62E 109.5
C620 C622 H62F 109.5
H62D C622 H62E 109.5
H62D C622 H62F 109.5
H62E C622 H62F 109.5
C620 C623 H62G 109.5
C620 C623 H62H 109.5
C620 C623 H62I 109.5
H62G C623 H62H 109.5
H62G C623 H62I 109.5
H62H C623 H62I 109.5
C64 C640 C642 113.0(5)
C641 C640 C64 109.7(5)
C641 C640 C642 105.0(6)
C643 C640 C64 110.1(6)
C643 C640 C641 111.2(7)
C643 C640 C642 107.6(6)
C640 C641 H64A 109.5
C640 C641 H64B 109.5
C640 C641 H64C 109.5
H64A C641 H64B 109.5
H64A C641 H64C 109.5
H64B C641 H64C 109.5
C640 C642 H64D 109.5
C640 C642 H64E 109.5
C640 C642 H64F 109.5
H64D C642 H64E 109.5
H64D C642 H64F 109.5
H64E C642 H64F 109.5
C640 C643 H64G 109.5
C640 C643 H64H 109.5
C640 C643 H64I 109.5
H64G C643 H64H 109.5
H64G C643 H64I 109.5
H64H C643 H64I 109.5
C721 C720 C72 109.1(4)
C722 C720 C72 110.7(5)
C722 C720 C721 110.1(5)
C722 C720 C723 107.8(5)
C723 C720 C72 112.6(5)
C723 C720 C721 106.5(5)
C720 C721 H72A 109.5
C720 C721 H72B 109.5
C720 C721 H72C 109.5
H72A C721 H72B 109.5
H72A C721 H72C 109.5
H72B C721 H72C 109.5
C720 C722 H72D 109.5
C720 C722 H72E 109.5
C720 C722 H72F 109.5
H72D C722 H72E 109.5
H72D C722 H72F 109.5
H72E C722 H72F 109.5
C720 C723 H72G 109.5
C720 C723 H72H 109.5
C720 C723 H72I 109.5
H72G C723 H72H 109.5
H72G C723 H72I 109.5
H72H C723 H72I 109.5
C74 C740 C741 108.0(6)
C74 C740 C745 107.2(7)
C742 C740 C74 110.1(7)
C742 C740 C741 106.7(10)
C742 C740 C743 113.5(10)
C743 C740 C74 113.1(7)
C743 C740 C741 105.0(9)
C744 C740 C74 114.2(8)
C744 C740 C745 105.6(11)
C746 C740 C74 111.9(8)
C746 C740 C744 110.2(12)
C746 C740 C745 107.3(11)
C740 C741 H74A 109.5
C740 C741 H74B 109.5
C740 C741 H74C 109.5
H74A C741 H74B 109.5
H74A C741 H74C 109.5
H74B C741 H74C 109.5
C740 C742 H74D 109.5
C740 C742 H74E 109.5
C740 C742 H74F 109.5
H74D C742 H74E 109.5
H74D C742 H74F 109.5
H74E C742 H74F 109.5
C740 C743 H74G 109.5
C740 C743 H74H 109.5
C740 C743 H74I 109.5
H74G C743 H74H 109.5
H74G C743 H74I 109.5
H74H C743 H74I 109.5
C740 C744 H74J 109.5
C740 C744 H74K 109.5
C740 C744 H74L 109.5
H74J C744 H74K 109.5
H74J C744 H74L 109.5
H74K C744 H74L 109.5
C740 C745 H74M 109.5
C740 C745 H74N 109.5
C740 C745 H74O 109.5
H74M C745 H74N 109.5
H74M C745 H74O 109.5
H74N C745 H74O 109.5
C740 C746 H74P 109.5
C740 C746 H74Q 109.5
C740 C746 H74R 109.5
H74P C746 H74Q 109.5
H74P C746 H74R 109.5
H74Q C746 H74R 109.5
C82 C820 C821 108.1(5)
C82 C820 C822 112.9(5)
C82 C820 C823 112.8(5)
C822 C820 C821 109.0(5)
C822 C820 C823 106.5(5)
C823 C820 C821 107.3(5)
C820 C821 H82A 109.5
C820 C821 H82B 109.5
C820 C821 H82C 109.5
H82A C821 H82B 109.5
H82A C821 H82C 109.5
H82B C821 H82C 109.5
C820 C822 H82D 109.5
C820 C822 H82E 109.5
C820 C822 H82F 109.5
H82D C822 H82E 109.5
H82D C822 H82F 109.5
H82E C822 H82F 109.5
C820 C823 H82G 109.5
C820 C823 H82H 109.5
C820 C823 H82I 109.5
H82G C823 H82H 109.5
H82G C823 H82I 109.5
H82H C823 H82I 109.5
C841 C840 C84 105.4(17)
C841 C840 C842 112(2)
C841 C840 C843 103.7(19)
C842 C840 C84 110.0(19)
C843 C840 C84 113.2(16)
C843 C840 C842 113(2)
C840 C841 H84A 109.5
C840 C841 H84B 109.5
C840 C841 H84C 109.5
H84A C841 H84B 109.5
H84A C841 H84C 109.5
H84B C841 H84C 109.5
C840 C842 H84D 109.5
C840 C842 H84E 109.5
C840 C842 H84F 109.5
H84D C842 H84E 109.5
H84D C842 H84F 109.5
H84E C842 H84F 109.5
C840 C843 H84G 109.5
C840 C843 H84H 109.5
C840 C843 H84I 109.5
H84G C843 H84H 109.5
H84G C843 H84I 109.5
H84H C843 H84I 109.5
N8 C939 H939 118.3
N8 C939 C940 123.3(7)
C940 C939 H939 118.3
C939 C940 H940 120.5
C941 C940 C939 119.0(8)
C941 C940 H940 120.5
C940 C941 H941 120.4
C942 C941 C940 119.2(8)
C942 C941 H941 120.4
C941 C942 H942 120.8
C941 C942 C943 118.5(8)
C943 C942 H942 120.8
N8 C943 C942 123.6(7)
N8 C943 H943 118.2
C942 C943 H943 118.2
N9 C944 H944 118.1
N9 C944 C945 123.9(7)
C945 C944 H944 118.1
C944 C945 H945 120.6
C946 C945 C944 118.8(7)
C946 C945 H945 120.6
C945 C946 H946 121.3
C945 C946 C947 117.5(7)
C947 C946 H946 121.3
C946 C947 H947 119.6
C946 C947 C948 120.7(7)
C948 C947 H947 119.6
N9 C948 C947 122.6(7)
N9 C948 H948 118.7
C947 C948 H948 118.7
N10 C949 H949 118.1
N10 C949 C950 123.7(6)
C950 C949 H949 118.1
C949 C950 H950 120.9
C949 C950 C951 118.2(7)
C951 C950 H950 120.9
C950 C951 H951 120.1
C952 C951 C950 119.8(6)
C952 C951 H951 120.1
C951 C952 H952 121.0
C951 C952 C953 118.1(6)
C953 C952 H952 121.0
N10 C953 C952 124.2(7)
N10 C953 H953 117.9
C952 C953 H953 117.9
N11 C954 H954 118.4
N11 C954 C955 123.2(6)
C955 C954 H954 118.4
C954 C955 H955 120.0
C956 C955 C954 120.1(6)
C956 C955 H955 120.0
C955 C956 H956 121.2
C955 C956 C957 117.6(6)
C957 C956 H956 121.2
C956 C957 H957 120.6
C956 C957 C958 118.9(6)
C958 C957 H957 120.6
N11 C958 C957 124.1(6)
N11 C958 H958 118.0
C957 C958 H958 118.0
N12 C959 H959 116.7
N12 C959 C960 126.6(11)
C960 C959 H959 116.7
C959 C960 H960 120.7
C961 C960 C959 118.5(13)
C961 C960 H960 120.7
C960 C961 H961 120.2
C960 C961 C962 119.7(13)
C962 C961 H961 120.2
C961 C962 H962 122.4
C963 C962 C961 115.2(13)
C963 C962 H962 122.4
N12 C963 C962 126.2(10)
N12 C963 H963 116.9
C962 C963 H963 116.9
N13 C964 H964 118.1
N13 C964 C965 123.8(6)
C965 C964 H964 118.1
C964 C965 H965 120.9
C966 C965 C964 118.3(7)
C966 C965 H965 120.9
C965 C966 H966 120.4
C965 C966 C967 119.2(6)
C967 C966 H966 120.4
C966 C967 H967 120.9
C968 C967 C966 118.3(7)
C968 C967 H967 120.9
N13 C968 C967 123.5(7)
N13 C968 H968 118.2
C967 C968 H968 118.2
N14 C969 H969 118.2
N14 C969 C970 123.6(7)
C970 C969 H969 118.2
C969 C970 H970 120.1
C969 C970 C971 119.8(7)
C971 C970 H970 120.1
C970 C971 H971 121.1
C970 C971 C972 117.7(6)
C972 C971 H971 121.1
C971 C972 H972 120.6
C973 C972 C971 118.7(7)
C973 C972 H972 120.6
N14 C973 C972 124.1(7)
N14 C973 H973 117.9
C972 C973 H973 117.9
N15 C974 H974 118.4
N15 C974 C975 123.3(6)
C975 C974 H974 118.4
C974 C975 H975 120.5
C976 C975 C974 118.9(7)
C976 C975 H975 120.5
C975 C976 H976 120.4
C975 C976 C977 119.3(7)
C977 C976 H976 120.4
C976 C977 H977 121.0
C976 C977 C978 117.9(7)
C978 C977 H977 121.0
N15 C978 C977 123.8(6)
N15 C978 H978 118.1
C977 C978 H978 118.1
Ce3 B3 H3B 63(2)
Ce3 B3 H3C 63(2)
Ce3 B3 H3D 85(2)
Ce3 B3 H3E 165(2)
H3B B3 H3C 110.4(16)
H3B B3 H3D 104(4)
H3B B3 H3E 110.1(16)
H3C B3 H3D 110.4(15)
H3C B3 H3E 110.8(14)
H3D B3 H3E 110.7(15)
Ce4 B4 H4B 66(2)
Ce4 B4 H4C 66(2)
Ce4 B4 H4D 66(2)
Ce4 B4 H4E 170(3)
H4B B4 H4C 99(4)
H4B B4 H4D 102(4)
H4B B4 H4E 122(4)
H4C B4 H4D 112(4)
H4C B4 H4E 107(4)
H4D B4 H4E 115(4)
C983 N16 C979 114.5(10)
N16 C979 H979 118.1
C980 C979 N16 123.7(12)
C980 C979 H979 118.1
C979 C980 H980 121.2
C981 C980 C979 117.7(14)
C981 C980 H980 121.2
C980 C981 H981 116.2
C980 C981 C982 127.5(14)
C982 C981 H981 116.2
C981 C982 H982 122.6
C983 C982 C981 114.7(12)
C983 C982 H982 122.6
N16 C983 H983 119.1
C982 C983 N16 121.8(10)
C982 C983 H983 119.1
C984 N17 C988 120.0
N17 C984 H984 120.0
C985 C984 N17 120.0
C985 C984 H984 120.0
C984 C985 H985 120.0
C984 C985 C986 120.0
C986 C985 H985 120.0
C985 C986 H986 120.0
C985 C986 C987 120.0
C987 C986 H986 120.0
C986 C987 H987 120.0
C988 C987 C986 120.0
C988 C987 H987 120.0
N17 C988 H988 120.0
C987 C988 N17 120.0
C987 C988 H988 120.0
C989 N18 C993 113.7(14)
N18 C989 H989 118.1
C990 C989 N18 123.9(14)
C990 C989 H989 118.1
C989 C990 H990 117.2
C989 C990 C991 125.5(15)
C991 C990 H990 117.2
C990 C991 H991 122.6
C990 C991 C992 114.7(15)
C992 C991 H991 122.6
C991 C992 H992 117.4
C993 C992 C991 125.2(15)
C993 C992 H992 117.4
N18 C993 H993 121.5
C992 C993 N18 116.9(13)
C992 C993 H993 121.5
C998 N19 C994 115.8(8)
N19 C994 H994 117.8
N19 C994 C995 124.4(8)
C995 C994 H994 117.8
C994 C995 H995 121.1
C996 C995 C994 117.9(8)
C996 C995 H995 121.1
C995 C996 H996 119.8
C995 C996 C997 120.3(9)
C997 C996 H996 119.8
C996 C997 H997 121.1
C996 C997 C998 117.8(8)
C998 C997 H997 121.1
N19 C998 C997 123.6(8)
N19 C998 H998 118.2
C997 C998 H998 118.2
C890 N20 C894 114.2(8)
N20 C890 H890 118.8
C891 C890 N20 122.4(9)
C891 C890 H890 118.8
C890 C891 H891 121.0
C890 C891 C892 118.0(10)
C892 C891 H891 121.0
C891 C892 H892 117.2
C893 C892 C891 125.7(10)
C893 C892 H892 117.2
C892 C893 H893 123.0
C892 C893 C894 113.9(9)
C894 C893 H893 123.0
N20 C894 H894 118.1
C893 C894 N20 123.9(9)
C893 C894 H894 118.1

loop_
_geom_bond_atom_site_label_1
_geom_bond_atom_site_label_2
_geom_bond_distance
Ce1 O1 2.244(3)
Ce1 O2 2.273(3)
Ce1 N1 2.656(4)
Ce1 N2 2.817(5)
Ce1 N3 2.703(5)
Ce1 N21A 2.670(7)
Ce1 N21 2.718(5)
Ce1 B1 2.788(7)
Ce2 O3 2.266(4)
Ce2 O4 2.210(3)
Ce2 N0AA 2.813(5)
Ce2 N4 2.812(5)
Ce2 N6 2.723(5)
Ce2 N7 2.734(5)
Ce2 B2 2.801(8)
Ce2 H2A 2.60(4)
Ce2 H2B 2.60(4)
Ce2 H2C 2.61(4)
O1 C15 1.334(6)
O2 C21 1.336(6)
O3 C31 1.341(6)
O4 C41 1.334(6)
N0AA C920 1.348(8)
N0AA C924 1.314(9)
N1 C900 1.335(7)
N1 C904 1.340(7)
N2 C905 1.338(8)
N2 C909 1.349(8)
N3 C910 1.315(8)
N3 C914 1.317(7)
N4 C915 1.330(7)
N4 C919 1.328(8)
N6 C925 1.341(7)
N6 C929 1.332(7)
N7 C930 1.330(7)
N7 C934 1.317(7)
N21A C850 1.3900
N21A C854 1.3900
C850 H850 0.9500
C850 C851 1.3900
C851 H851 0.9500
C851 C852 1.3900
C852 H852 0.9500
C852 C853 1.3900
C853 H853 0.9500
C853 C854 1.3900
C854 H854 0.9500
C1 H1 1.0000
C1 C2 1.531(7)
C1 C14 1.534(7)
C1 C20 1.515(7)
C2 C3 1.383(7)
C2 C7 1.377(7)
C3 H3 0.9500
C3 C4 1.386(7)
C4 H4 0.9500
C4 C5 1.389(7)
C5 C6 1.372(7)
C5 C8 1.526(7)
C6 H6 0.9500
C6 C7 1.387(7)
C7 H7 0.9500
C8 H8 1.0000
C8 C30 1.528(7)
C8 C40 1.526(6)
C14 C15 1.399(7)
C14 C19 1.392(7)
C15 C16 1.421(7)
C16 C17 1.391(7)
C16 C120 1.536(8)
C17 H17 0.9500
C17 C18 1.386(8)
C18 C19 1.385(7)
C18 C140 1.523(7)
C19 H19 0.9500
C20 C21 1.405(6)
C20 C25 1.389(7)
C21 C22 1.418(7)
C22 C23 1.394(7)
C22 C220 1.538(7)
C23 H23 0.9500
C23 C24 1.395(7)
C24 C25 1.394(7)
C24 C240 1.518(7)
C25 H25 0.9500
C30 C31 1.401(7)
C30 C35 1.395(7)
C31 C32 1.428(7)
C32 C33 1.386(7)
C32 C320 1.538(7)
C33 H33 0.9500
C33 C34 1.390(7)
C34 C35 1.369(7)
C34 C340 1.532(8)
C35 H35 0.9500
C40 C41 1.395(7)
C40 C45 1.392(7)
C41 C42 1.425(7)
C42 C43 1.403(7)
C42 C420 1.532(8)
C43 H43 0.9500
C43 C44 1.388(8)
C44 C45 1.383(7)
C44 C440 1.533(7)
C45 H45 0.9500
C85A H85A 0.9500
C85A C86A 1.3900
C85A N21 1.3900
C86A H86A 0.9500
C86A C87A 1.3900
C87A H87A 0.9500
C87A C88A 1.3900
C88A H88A 0.9500
C88A C89A 1.3900
C89A H89A 0.9500
C89A N21 1.3900
C120 C121 1.546(7)
C120 C122 1.533(7)
C120 C123 1.528(8)
C121 H12A 0.9800
C121 H12B 0.9800
C121 H12C 0.9800
C122 H12D 0.9800
C122 H12E 0.9800
C122 H12F 0.9800
C123 H12G 0.9800
C123 H12H 0.9800
C123 H12I 0.9800
C140 C141 1.500(8)
C140 C142 1.515(9)
C140 C143 1.518(10)
C141 H14A 0.9800
C141 H14B 0.9800
C141 H14C 0.9800
C142 H14D 0.9800
C142 H14E 0.9800
C142 H14F 0.9800
C143 H14G 0.9800
C143 H14H 0.9800
C143 H14I 0.9800
C220 C221 1.522(7)
C220 C222 1.549(7)
C220 C223 1.525(7)
C221 H22A 0.9800
C221 H22B 0.9800
C221 H22C 0.9800
C222 H22D 0.9800
C222 H22E 0.9800
C222 H22F 0.9800
C223 H22G 0.9800
C223 H22H 0.9800
C223 H22I 0.9800
C240 C241 1.493(9)
C240 C242 1.527(9)
C240 C243 1.485(9)
C241 H24A 0.9800
C241 H24B 0.9800
C241 H24C 0.9800
C242 H24D 0.9800
C242 H24E 0.9800
C242 H24F 0.9800
C243 H24G 0.9800
C243 H24H 0.9800
C243 H24I 0.9800
C320 C321 1.532(7)
C320 C322 1.538(7)
C320 C323 1.528(8)
C321 H32A 0.9800
C321 H32B 0.9800
C321 H32C 0.9800
C322 H32D 0.9800
C322 H32E 0.9800
C322 H32F 0.9800
C323 H32G 0.9800
C323 H32H 0.9800
C323 H32I 0.9800
C340 C341 1.513(8)
C340 C342 1.562(9)
C340 C343 1.486(8)
C341 H34A 0.9800
C341 H34B 0.9800
C341 H34C 0.9800
C342 H34D 0.9800
C342 H34E 0.9800
C342 H34F 0.9800
C343 H34G 0.9800
C343 H34H 0.9800
C343 H34I 0.9800
C420 C421 1.539(8)
C420 C422 1.528(8)
C420 C423 1.549(7)
C421 H42A 0.9800
C421 H42B 0.9800
C421 H42C 0.9800
C422 H42D 0.9800
C422 H42E 0.9800
C422 H42F 0.9800
C423 H42G 0.9800
C423 H42H 0.9800
C423 H42I 0.9800
C440 C441 1.498(9)
C440 C442 1.444(10)
C440 C443 1.466(10)
C441 H44A 0.9800
C441 H44B 0.9800
C441 H44C 0.9800
C442 H44D 0.9800
C442 H44E 0.9800
C442 H44F 0.9800
C443 H44G 0.9800
C443 H44H 0.9800
C443 H44I 0.9800
C900 H900 0.9500
C900 C901 1.377(7)
C901 H901 0.9500
C901 C902 1.371(8)
C902 H902 0.9500
C902 C903 1.360(8)
C903 H903 0.9500
C903 C904 1.363(7)
C904 H904 0.9500
C905 H905 0.9500
C905 C906 1.370(8)
C906 H906 0.9500
C906 C907 1.367(9)
C907 H907 0.9500
C907 C908 1.361(9)
C908 H908 0.9500
C908 C909 1.386(8)
C909 H909 0.9500
C910 H910 0.9500
C910 C911 1.376(11)
C911 H911 0.9500
C911 C912 1.371(11)
C912 H912 0.9500
C912 C913 1.354(9)
C913 H913 0.9500
C913 C914 1.383(8)
C914 H914 0.9500
C915 H915 0.9500
C915 C916 1.368(9)
C916 H916 0.9500
C916 C917 1.358(10)
C917 H917 0.9500
C917 C918 1.370(10)
C918 H918 0.9500
C918 C919 1.382(9)
C919 H919 0.9500
C920 H920 0.9500
C920 C921 1.379(10)
C921 H921 0.9500
C921 C922 1.371(12)
C922 H922 0.9500
C922 C923 1.354(12)
C923 H923 0.9500
C923 C924 1.380(11)
C924 H924 0.9500
C925 H925 0.9500
C925 C926 1.378(8)
C926 H926 0.9500
C926 C927 1.357(9)
C927 H927 0.9500
C927 C928 1.366(8)
C928 H928 0.9500
C928 C929 1.386(8)
C929 H929 0.9500
C930 H930 0.9500
C930 C931 1.383(8)
C931 H931 0.9500
C931 C932 1.354(9)
C932 H932 0.9500
C932 C933 1.358(11)
C933 H933 0.9500
C933 C934 1.353(10)
C934 H934 0.9500
B1 H1B 1.156(18)
B1 H1C 1.213(18)
B1 H1D 1.088(18)
B1 H1E 1.183(19)
B2 H2A 1.189(14)
B2 H2B 1.188(14)
B2 H2C 1.189(14)
B2 H2D 1.190(14)
Ce3 O6 2.215(3)
Ce3 O7 2.268(4)
Ce3 N8 2.776(5)
Ce3 N9 2.729(5)
Ce3 N10 2.836(5)
Ce3 N11 2.696(5)
Ce3 H3B 2.53(4)
Ce3 H3C 2.53(4)
Ce3 B3 2.842(7)
Ce4 O8 2.217(3)
Ce4 O9 2.269(4)
Ce4 N12 2.795(5)
Ce4 N13 2.734(5)
Ce4 N14 2.842(4)
Ce4 N15 2.677(4)
Ce4 H4B 2.59(4)
Ce4 H4C 2.57(4)
Ce4 H4D 2.57(4)
Ce4 B4 2.821(8)
O6 C51 1.347(6)
O7 C61 1.341(6)
O8 C81 1.353(6)
O9 C71 1.339(6)
N8 C939 1.316(8)
N8 C943 1.323(7)
N9 C944 1.326(7)
N9 C948 1.304(7)
N10 C949 1.336(7)
N10 C953 1.344(7)
N11 C954 1.323(7)
N11 C958 1.331(7)
N12 C959 1.254(9)
N12 C963 1.351(9)
N13 C964 1.322(7)
N13 C968 1.334(7)
N14 C969 1.337(7)
N14 C973 1.327(7)
N15 C974 1.329(7)
N15 C978 1.337(7)
C1A H1A 1.0000
C1A C2A 1.526(6)
C1A C50 1.516(6)
C1A C60 1.532(7)
C2A C3A 1.381(7)
C2A C7A 1.376(7)
C3A H3A 0.9500
C3A C4A 1.383(7)
C4A H4A 0.9500
C4A C5A 1.380(7)
C5A C6A 1.369(7)
C5A C8A 1.534(7)
C6A H6A 0.9500
C6A C7A 1.391(7)
C7A H7A 0.9500
C8A H8A 1.0000
C8A C70 1.528(7)
C8A C80 1.504(7)
C50 C51 1.399(7)
C50 C55 1.380(7)
C51 C52 1.431(7)
C52 C53 1.371(8)
C52 C520 1.552(8)
C53 H53 0.9500
C53 C54 1.394(8)
C54 C55 1.390(7)
C54 C540 1.538(8)
C55 H55 0.9500
C60 C61 1.395(7)
C60 C65 1.394(7)
C61 C62 1.430(7)
C62 C63 1.391(7)
C62 C620 1.539(7)
C63 H63 0.9500
C63 C64 1.392(7)
C64 C65 1.386(8)
C64 C640 1.530(8)
C65 H65 0.9500
C70 C71 1.407(6)
C70 C75 1.372(7)
C71 C72 1.438(7)
C72 C73 1.386(7)
C72 C720 1.546(7)
C73 H73 0.9500
C73 C74 1.392(7)
C74 C75 1.378(7)
C74 C740 1.541(8)
C75 H75 0.9500
C80 C81 1.417(7)
C80 C85 1.377(7)
C81 C82 1.421(7)
C82 C83 1.397(7)
C82 C820 1.517(8)
C83 H83 0.9500
C83 C84 1.380(8)
C84 C85 1.387(7)
C84 C90A 1.546(11)
C84 C840 1.553(17)
C85 H85 0.9500
C90A C91A 1.511(15)
C90A C92A 1.528(12)
C90A C93A 1.535(14)
C91A H91A 0.9800
C91A H91B 0.9800
C91A H91C 0.9800
C92A H92A 0.9800
C92A H92B 0.9800
C92A H92C 0.9800
C93A H93A 0.9800
C93A H93B 0.9800
C93A H93C 0.9800
C520 C521 1.533(9)
C520 C522 1.547(8)
C520 C523 1.545(8)
C521 H52A 0.9800
C521 H52B 0.9800
C521 H52C 0.9800
C522 H52D 0.9800
C522 H52E 0.9800
C522 H52F 0.9800
C523 H52G 0.9800
C523 H52H 0.9800
C523 H52I 0.9800
C540 C541 1.485(9)
C540 C542 1.488(10)
C540 C543 1.518(9)
C541 H54A 0.9800
C541 H54B 0.9800
C541 H54C 0.9800
C542 H54D 0.9800
C542 H54E 0.9800
C542 H54F 0.9800
C543 H54G 0.9800
C543 H54H 0.9800
C543 H54I 0.9800
C620 C621 1.527(7)
C620 C622 1.536(8)
C620 C623 1.539(8)
C621 H62A 0.9800
C621 H62B 0.9800
C621 H62C 0.9800
C622 H62D 0.9800
C622 H62E 0.9800
C622 H62F 0.9800
C623 H62G 0.9800
C623 H62H 0.9800
C623 H62I 0.9800
C640 C641 1.513(9)
C640 C642 1.536(9)
C640 C643 1.478(9)
C641 H64A 0.9800
C641 H64B 0.9800
C641 H64C 0.9800
C642 H64D 0.9800
C642 H64E 0.9800
C642 H64F 0.9800
C643 H64G 0.9800
C643 H64H 0.9800
C643 H64I 0.9800
C720 C721 1.533(7)
C720 C722 1.514(8)
C720 C723 1.531(8)
C721 H72A 0.9800
C721 H72B 0.9800
C721 H72C 0.9800
C722 H72D 0.9800
C722 H72E 0.9800
C722 H72F 0.9800
C723 H72G 0.9800
C723 H72H 0.9800
C723 H72I 0.9800
C740 C741 1.604(13)
C740 C742 1.463(14)
C740 C743 1.507(13)
C740 C744 1.509(17)
C740 C745 1.614(16)
C740 C746 1.461(18)
C741 H74A 0.9800
C741 H74B 0.9800
C741 H74C 0.9800
C742 H74D 0.9800
C742 H74E 0.9800
C742 H74F 0.9800
C743 H74G 0.9800
C743 H74H 0.9800
C743 H74I 0.9800
C744 H74J 0.9800
C744 H74K 0.9800
C744 H74L 0.9800
C745 H74M 0.9800
C745 H74N 0.9800
C745 H74O 0.9800
C746 H74P 0.9800
C746 H74Q 0.9800
C746 H74R 0.9800
C820 C821 1.540(8)
C820 C822 1.538(8)
C820 C823 1.539(8)
C821 H82A 0.9800
C821 H82B 0.9800
C821 H82C 0.9800
C822 H82D 0.9800
C822 H82E 0.9800
C822 H82F 0.9800
C823 H82G 0.9800
C823 H82H 0.9800
C823 H82I 0.9800
C840 C841 1.50(2)
C840 C842 1.53(2)
C840 C843 1.522(19)
C841 H84A 0.9800
C841 H84B 0.9800
C841 H84C 0.9800
C842 H84D 0.9800
C842 H84E 0.9800
C842 H84F 0.9800
C843 H84G 0.9800
C843 H84H 0.9800
C843 H84I 0.9800
C939 H939 0.9500
C939 C940 1.367(10)
C940 H940 0.9500
C940 C941 1.348(11)
C941 H941 0.9500
C941 C942 1.342(10)
C942 H942 0.9500
C942 C943 1.373(9)
C943 H943 0.9500
C944 H944 0.9500
C944 C945 1.369(8)
C945 H945 0.9500
C945 C946 1.346(10)
C946 H946 0.9500
C946 C947 1.352(10)
C947 H947 0.9500
C947 C948 1.363(9)
C948 H948 0.9500
C949 H949 0.9500
C949 C950 1.376(8)
C950 H950 0.9500
C950 C951 1.377(9)
C951 H951 0.9500
C951 C952 1.358(9)
C952 H952 0.9500
C952 C953 1.376(8)
C953 H953 0.9500
C954 H954 0.9500
C954 C955 1.380(9)
C955 H955 0.9500
C955 C956 1.358(9)
C956 H956 0.9500
C956 C957 1.374(8)
C957 H957 0.9500
C957 C958 1.375(8)
C958 H958 0.9500
C959 H959 0.9500
C959 C960 1.368(14)
C960 H960 0.9500
C960 C961 1.310(17)
C961 H961 0.9500
C961 C962 1.372(18)
C962 H962 0.9500
C962 C963 1.357(11)
C963 H963 0.9500
C964 H964 0.9500
C964 C965 1.372(8)
C965 H965 0.9500
C965 C966 1.371(9)
C966 H966 0.9500
C966 C967 1.373(9)
C967 H967 0.9500
C967 C968 1.372(8)
C968 H968 0.9500
C969 H969 0.9500
C969 C970 1.363(8)
C970 H970 0.9500
C970 C971 1.368(9)
C971 H971 0.9500
C971 C972 1.377(9)
C972 H972 0.9500
C972 C973 1.375(8)
C973 H973 0.9500
C974 H974 0.9500
C974 C975 1.374(8)
C975 H975 0.9500
C975 C976 1.366(9)
C976 H976 0.9500
C976 C977 1.371(9)
C977 H977 0.9500
C977 C978 1.374(8)
C978 H978 0.9500
B3 H3B 1.187(14)
B3 H3C 1.189(14)
B3 H3D 1.186(14)
B3 H3E 1.189(14)
B4 H4B 1.175(14)
B4 H4C 1.179(14)
B4 H4D 1.181(14)
B4 H4E 1.182(14)
N16 C979 1.432(12)
N16 C983 1.384(10)
C979 H979 0.9500
C979 C980 1.282(15)
C980 H980 0.9500
C980 C981 1.216(18)
C981 H981 0.9500
C981 C982 1.421(16)
C982 H982 0.9500
C982 C983 1.320(12)
C983 H983 0.9500
N17 C984 1.3900
N17 C988 1.3900
C984 H984 0.9500
C984 C985 1.3900
C985 H985 0.9500
C985 C986 1.3900
C986 H986 0.9500
C986 C987 1.3900
C987 H987 0.9500
C987 C988 1.3900
C988 H988 0.9500
N18 C989 1.379(14)
N18 C993 1.427(13)
C989 H989 0.9500
C989 C990 1.265(14)
C990 H990 0.9500
C990 C991 1.279(14)
C991 H991 0.9500
C991 C992 1.360(15)
C992 H992 0.9500
C992 C993 1.344(14)
C993 H993 0.9500
N19 C994 1.326(9)
N19 C998 1.298(9)
C994 H994 0.9500
C994 C995 1.345(10)
C995 H995 0.9500
C995 C996 1.318(10)
C996 H996 0.9500
C996 C997 1.353(11)
C997 H997 0.9500
C997 C998 1.357(11)
C998 H998 0.9500
N20 C890 1.280(10)
N20 C894 1.387(11)
C890 H890 0.9500
C890 C891 1.272(11)
C891 H891 0.9500
C891 C892 1.289(11)
C892 H892 0.9500
C892 C893 1.267(11)
C893 H893 0.9500
C893 C894 1.296(11)
C894 H894 0.9500

loop_
_exptl_oxdiff_crystal_face_indexfrac_h
_exptl_oxdiff_crystal_face_indexfrac_k
_exptl_oxdiff_crystal_face_indexfrac_l
_exptl_oxdiff_crystal_face_x
_exptl_oxdiff_crystal_face_y
_exptl_oxdiff_crystal_face_z
6.9797 32.9738 6.9988 -0.0678 0.7706 -0.6472
-6.9797 -32.9738 -6.9988 0.0678 -0.7706 0.6472
18.9953 -17.9776 -8.9946 0.0719 -0.9230 -0.3973
-18.9953 17.9776 8.9946 -0.0719 0.9230 0.3973
22.9686 3.0055 26.9780 0.8259 -0.1042 -0.5337
-22.9686 -3.0055 -26.9780 -0.8259 0.1042 0.5337
25.9778 7.0031 -1.9969 0.0760 -0.3555 -0.9261
-25.9778 -7.0031 1.9969 -0.0760 0.3555 0.9261

loop_
_smtbx_masks_void_nr
_smtbx_masks_void_average_x
_smtbx_masks_void_average_y
_smtbx_masks_void_average_z
_smtbx_masks_void_volume
_smtbx_masks_void_count_electrons
1 0.000 0.500 0.500 161.9 1.1
2 0.000 0.500 1.000 409.0 78.6
3 0.070 0.908 0.867 7.3 0.4
4 0.101 0.088 0.461 12.6 0.0
5 0.234 0.083 0.070 17.1 0.0
6 0.500 0.500 0.000 125.6 0.0
7 0.766 0.917 0.930 17.1 0.0
8 0.899 0.912 0.539 12.6 0.0
9 0.930 0.092 0.133 7.3 0.0
